data_4069410
loop_
_publ_author_name
'Werkema, Evan L.'
'Andersen, Richard A.'
'Yahia, Ahmed'
'Maron, Laurent'
'Eisenstein, Odile'

_publ_section_title
;
 Hydrogen for X-Group Exchange in CH3X (X = Cl, Br, I, OMe, and NMe2) by
 Monomeric [1,2,4-(Me3C)3C5H2]2CeH: Experimental and Computational Support
 for a Carbenoid Mechanism
;
_journal_issue 11
_journal_name_full Organometallics
_journal_page_first 3173
_journal_paper_doi 10.1021/om9001846
_journal_volume 28
_journal_year 2009
_chemical_formula_moiety 'C36 H63 Ce O '
_chemical_formula_sum 'C36 H63 Ce O'
_chemical_formula_weight 652.01
_space_group_IT_number 2
_symmetry_cell_setting triclinic
_symmetry_Int_Tables_number 2
_symmetry_space_group_name_Hall '-P 1'
_symmetry_space_group_name_H-M 'P -1'
_audit_creation_date 'Tue Jan 16 11:36:35 2007'
_audit_creation_method 'by teXsan'
_cell_angle_alpha 99.137(1)
_cell_angle_beta 104.458(1)
_cell_angle_gamma 95.703(1)
_cell_formula_units_Z 2
_cell_length_a 10.4888(5)
_cell_length_b 10.9920(5)
_cell_length_c 15.9639(7)
_cell_measurement_reflns_used 6704
_cell_measurement_temperature 153.2
_cell_measurement_theta_max 26.4
_cell_measurement_theta_min 2.5
_cell_volume 1740.92(14)
_computing_cell_refinement 'Bruker-AXS SAINT v6.40'
_computing_data_collection 'Bruker-AXS SMART v5.631'
_computing_data_reduction 'Bruker-AXS SAINT v6.40'
_computing_publication_material teXsan
_computing_structure_refinement teXsan
_computing_structure_solution SIR97
_diffrn_measured_fraction_theta_full 0.9668
_diffrn_measured_fraction_theta_max 0.9668
_diffrn_measurement_device_type 'Bruker APEX'
_diffrn_measurement_method \w-scans
_diffrn_radiation_type 'Mo K\a'
_diffrn_radiation_wavelength 0.7107
_diffrn_reflns_av_R_equivalents 0.019
_diffrn_reflns_limit_h_max 13
_diffrn_reflns_limit_h_min 0
_diffrn_reflns_limit_k_max 13
_diffrn_reflns_limit_k_min -13
_diffrn_reflns_limit_l_max 18
_diffrn_reflns_limit_l_min -19
_diffrn_reflns_number 11256
_diffrn_reflns_theta_full 26.40
_diffrn_reflns_theta_max 26.40
_diffrn_standards_decay_% 0
_diffrn_standards_interval_count 0
_diffrn_standards_interval_time 0
_diffrn_standards_number 0
_exptl_absorpt_coefficient_mu 1.331
_exptl_absorpt_correction_T_max 0.875
_exptl_absorpt_correction_T_min 0.674
_exptl_absorpt_correction_type empirical
_exptl_absorpt_process_details 'Blessing, 1995'
_exptl_crystal_colour orange
_exptl_crystal_density_diffrn 1.244
_exptl_crystal_density_method 'not measured'
_exptl_crystal_description block-like
_exptl_crystal_F_000 690.00
_exptl_crystal_size_max 0.250
_exptl_crystal_size_mid 0.100
_exptl_crystal_size_min 0.100
_refine_diff_density_max 1.41
_refine_diff_density_min -1.23
_refine_ls_extinction_method none
_refine_ls_goodness_of_fit_ref 1.700
_refine_ls_hydrogen_treatment constr
_refine_ls_number_parameters 348
_refine_ls_number_reflns 6026
_refine_ls_R_factor_all 0.0389
_refine_ls_R_factor_gt 0.0331
_refine_ls_shift/su_max 0.0027
_refine_ls_structure_factor_coef F
_refine_ls_weighting_details 'w = 1/[\s^2^(Fo) + 0.00022|Fo|^2^]'
_refine_ls_weighting_scheme calc
_refine_ls_wR_factor_all 0.0421
_refine_ls_wR_factor_ref 0.0410
_reflns_number_gt 6026
_reflns_number_total 6881
_reflns_threshold_expression F^2^>3.0\s(F^2^)
_cod_data_source_file om9001846_si_002.cif
_cod_data_source_block Cp+++2CeCH2OCH3
_cod_original_cell_volume 1740.9(1)
_cod_original_sg_symbol_H-M 'P -1       '
_cod_original_formula_sum 'C36 H63 Ce O '
_cod_database_code 4069410

loop_
_symmetry_equiv_pos_as_xyz
x,y,z
-x,-y,-z

loop_
_atom_site_label
_atom_site_type_symbol
_atom_site_fract_x
_atom_site_fract_y
_atom_site_fract_z
_atom_site_U_iso_or_equiv
_atom_site_adp_type
_atom_site_occupancy
_atom_site_calc_flag
_atom_site_refinement_flags
Ce1 Ce 0.47871(2) 0.19392(2) 0.72025(1) 0.01872(5) Uani 0.94 d P
Ce2 Ce 0.5200(3) 0.2929(3) 0.7788(2) 0.027(1) Uiso 0.06 d P
O1 O 0.3358(2) 0.0074(2) 0.6351(2) 0.0330(7) Uani 1.00 d .
C1 C 0.5207(3) 0.3807(3) 0.6255(2) 0.0205(8) Uani 1.00 d .
C2 C 0.4901(3) 0.4444(3) 0.6999(2) 0.0250(9) Uani 1.00 d .
C3 C 0.3516(3) 0.4129(3) 0.6937(2) 0.0246(9) Uani 1.00 d .
C4 C 0.2966(3) 0.3235(3) 0.6139(2) 0.0237(9) Uani 1.00 d .
C5 C 0.4027(3) 0.3056(3) 0.5747(2) 0.0235(8) Uani 1.00 d .
C6 C 0.6554(3) 0.3885(3) 0.6051(2) 0.0244(9) Uani 1.00 d .
C7 C 0.7441(4) 0.5105(4) 0.6552(3) 0.043(1) Uani 1.00 d .
C8 C 0.6383(4) 0.3821(3) 0.5068(2) 0.033(1) Uani 1.00 d .
C9 C 0.7215(4) 0.2776(4) 0.6326(3) 0.037(1) Uani 1.00 d .
C10 C 0.2954(4) 0.4985(3) 0.7582(2) 0.0322(10) Uani 1.00 d .
C11 C 0.3927(4) 0.5293(4) 0.8516(3) 0.045(1) Uani 1.00 d .
C12 C 0.2830(4) 0.6219(3) 0.7250(3) 0.039(1) Uani 1.00 d .
C13 C 0.1602(4) 0.4508(3) 0.7703(3) 0.035(1) Uani 1.00 d .
C14 C 0.1522(3) 0.2671(3) 0.5629(2) 0.0285(9) Uani 1.00 d .
C15 C 0.0707(4) 0.3705(4) 0.5341(3) 0.037(1) Uani 1.00 d .
C16 C 0.0802(3) 0.1890(3) 0.6135(2) 0.0294(9) Uani 1.00 d .
C17 C 0.1504(3) 0.1792(4) 0.4775(2) 0.0338(10) Uani 1.00 d .
C18 C 0.4822(3) 0.1172(3) 0.8795(2) 0.0204(8) Uani 1.00 d .
C19 C 0.5400(3) 0.0267(3) 0.8350(2) 0.0246(9) Uani 1.00 d .
C20 C 0.6712(3) 0.0753(3) 0.8349(2) 0.0243(9) Uani 1.00 d .
C21 C 0.6935(3) 0.2037(3) 0.8781(2) 0.0242(8) Uani 1.00 d .
C22 C 0.5755(3) 0.2252(3) 0.9042(2) 0.0243(8) Uani 1.00 d .
C23 C 0.3451(3) 0.1026(3) 0.8964(2) 0.0243(9) Uani 1.00 d .
C24 C 0.2431(4) 0.1290(4) 0.8185(3) 0.040(1) Uani 1.00 d .
C25 C 0.3442(4) 0.1948(4) 0.9785(3) 0.046(1) Uani 1.00 d .
C26 C 0.3064(4) -0.0292(4) 0.9090(3) 0.044(1) Uani 1.00 d .
C27 C 0.7652(4) -0.0112(3) 0.8046(2) 0.0315(10) Uani 1.00 d .
C28 C 0.8188(4) 0.0271(3) 0.7294(2) 0.033(1) Uani 1.00 d .
C29 C 0.8828(4) -0.0183(4) 0.8832(3) 0.040(1) Uani 1.00 d .
C30 C 0.6935(4) -0.1451(3) 0.7714(3) 0.038(1) Uani 1.00 d .
C31 C 0.8173(3) 0.3043(3) 0.9197(2) 0.0316(10) Uani 1.00 d .
C32 C 0.7763(4) 0.4358(3) 0.9237(3) 0.041(1) Uani 1.00 d .
C33 C 0.9284(3) 0.3051(4) 0.8734(2) 0.0347(10) Uani 1.00 d .
C34 C 0.8751(4) 0.2884(4) 1.0151(2) 0.0347(10) Uani 1.00 d .
C35 C 0.4509(4) 0.0129(3) 0.5986(2) 0.036(1) Uani 1.00 d .
C36 C 0.2508(4) -0.1077(4) 0.6144(3) 0.047(1) Uani 1.00 d .
C101 C 0.4123 0.3734 0.6415 0.0025 Uiso 0.00 d P
C102 C 0.5925 0.1296 0.8663 0.0025 Uiso 0.00 d P
H1 H 0.5027 -0.0631 0.8097 0.0336 Uiso 1.00 calc .
H2 H 0.5666 0.3022 0.9356 0.0336 Uiso 1.00 calc .
H3 H 0.3976 0.2493 0.5225 0.0336 Uiso 1.00 calc .
H4 H 0.7550 0.5159 0.7166 0.0510 Uiso 1.00 calc .
H5 H 0.8285 0.5122 0.6433 0.0510 Uiso 1.00 calc .
H6 H 0.7037 0.5788 0.6367 0.0510 Uiso 1.00 calc .
H7 H 0.5995 0.4518 0.4894 0.0395 Uiso 1.00 calc .
H8 H 0.7228 0.3831 0.4950 0.0395 Uiso 1.00 calc .
H9 H 0.5820 0.3075 0.4748 0.0395 Uiso 1.00 calc .
H10 H 0.6669 0.2022 0.6004 0.0444 Uiso 1.00 calc .
H11 H 0.8059 0.2811 0.6205 0.0444 Uiso 1.00 calc .
H12 H 0.7328 0.2808 0.6938 0.0444 Uiso 1.00 calc .
H13 H 0.3974 0.4558 0.8759 0.0533 Uiso 1.00 calc .
H14 H 0.4785 0.5608 0.8482 0.0533 Uiso 1.00 calc .
H15 H 0.3619 0.5900 0.8880 0.0533 Uiso 1.00 calc .
H16 H 0.3680 0.6587 0.7234 0.0473 Uiso 1.00 calc .
H17 H 0.2239 0.6062 0.6674 0.0473 Uiso 1.00 calc .
H18 H 0.2494 0.6769 0.7636 0.0473 Uiso 1.00 calc .
H19 H 0.1339 0.5134 0.8080 0.0424 Uiso 1.00 calc .
H20 H 0.0959 0.4310 0.7146 0.0424 Uiso 1.00 calc .
H21 H 0.1670 0.3783 0.7956 0.0424 Uiso 1.00 calc .
H22 H 0.0680 0.4275 0.5848 0.0446 Uiso 1.00 calc .
H23 H 0.1114 0.4132 0.4980 0.0446 Uiso 1.00 calc .
H24 H -0.0174 0.3340 0.5017 0.0446 Uiso 1.00 calc .
H25 H 0.0773 0.2395 0.6669 0.0352 Uiso 1.00 calc .
H26 H -0.0079 0.1578 0.5785 0.0352 Uiso 1.00 calc .
H27 H 0.1266 0.1214 0.6264 0.0352 Uiso 1.00 calc .
H28 H 0.0609 0.1484 0.4451 0.0405 Uiso 1.00 calc .
H29 H 0.1930 0.2234 0.4431 0.0405 Uiso 1.00 calc .
H30 H 0.1960 0.1116 0.4916 0.0405 Uiso 1.00 calc .
H31 H 0.2658 0.2115 0.8107 0.0481 Uiso 1.00 calc .
H32 H 0.2418 0.0716 0.7670 0.0481 Uiso 1.00 calc .
H33 H 0.1577 0.1204 0.8290 0.0481 Uiso 1.00 calc .
H34 H 0.4063 0.1781 1.0283 0.0550 Uiso 1.00 calc .
H35 H 0.3680 0.2772 0.9709 0.0550 Uiso 1.00 calc .
H36 H 0.2576 0.1864 0.9872 0.0550 Uiso 1.00 calc .
H37 H 0.2207 -0.0364 0.9191 0.0521 Uiso 1.00 calc .
H38 H 0.3049 -0.0868 0.8576 0.0521 Uiso 1.00 calc .
H39 H 0.3695 -0.0461 0.9582 0.0521 Uiso 1.00 calc .
H40 H 0.8783 -0.0276 0.7155 0.0396 Uiso 1.00 calc .
H41 H 0.7466 0.0226 0.6789 0.0396 Uiso 1.00 calc .
H42 H 0.8644 0.1100 0.7477 0.0396 Uiso 1.00 calc .
H43 H 0.8498 -0.0506 0.9267 0.0479 Uiso 1.00 calc .
H44 H 0.9399 -0.0714 0.8636 0.0479 Uiso 1.00 calc .
H45 H 0.9310 0.0627 0.9077 0.0479 Uiso 1.00 calc .
H46 H 0.6649 -0.1743 0.8175 0.0451 Uiso 1.00 calc .
H47 H 0.6186 -0.1471 0.7230 0.0451 Uiso 1.00 calc .
H48 H 0.7527 -0.1968 0.7531 0.0451 Uiso 1.00 calc .
H49 H 0.8507 0.4960 0.9562 0.0492 Uiso 1.00 calc .
H50 H 0.7466 0.4512 0.8656 0.0492 Uiso 1.00 calc .
H51 H 0.7066 0.4410 0.9517 0.0492 Uiso 1.00 calc .
H52 H 0.9570 0.2255 0.8681 0.0416 Uiso 1.00 calc .
H53 H 0.8961 0.3236 0.8164 0.0416 Uiso 1.00 calc .
H54 H 1.0010 0.3665 0.9069 0.0416 Uiso 1.00 calc .
H55 H 0.8094 0.2971 1.0464 0.0414 Uiso 1.00 calc .
H56 H 0.9012 0.2081 1.0150 0.0414 Uiso 1.00 calc .
H57 H 0.9502 0.3502 1.0428 0.0414 Uiso 1.00 calc .
H58 H 0.1805 -0.0998 0.6417 0.0558 Uiso 1.00 calc .
H59 H 0.2147 -0.1304 0.5523 0.0558 Uiso 1.00 calc .
H60 H 0.3000 -0.1699 0.6352 0.0558 Uiso 1.00 calc .
H63 H 0.5390 0.5181 0.7442 0.0336 Uiso 1.00 calc .
H64 H 0.4385 0.0279 0.5404 0.0425 Uiso 1.00 calc .
H65 H 0.5084 -0.0482 0.6077 0.0425 Uiso 1.00 calc .

loop_
_atom_site_aniso_label
_atom_site_aniso_U_11
_atom_site_aniso_U_22
_atom_site_aniso_U_33
_atom_site_aniso_U_12
_atom_site_aniso_U_13
_atom_site_aniso_U_23
Ce1 0.0166(1) 0.0181(1) 0.0225(1) 0.00130(7) 0.00736(7) 0.00415(7)
O1 0.029(1) 0.028(1) 0.041(1) -0.003(1) 0.015(1) 0.000(1)
C1 0.021(2) 0.019(2) 0.026(2) 0.004(1) 0.013(1) 0.010(1)
C2 0.025(2) 0.018(2) 0.034(2) 0.001(1) 0.015(1) 0.002(1)
C3 0.023(2) 0.020(2) 0.035(2) 0.005(1) 0.014(1) 0.007(1)
C4 0.022(2) 0.023(2) 0.030(2) 0.004(1) 0.012(1) 0.008(1)
C5 0.023(2) 0.022(2) 0.028(2) 0.003(1) 0.013(1) 0.004(1)
C6 0.019(2) 0.026(2) 0.032(2) 0.001(1) 0.014(1) 0.007(1)
C7 0.030(2) 0.043(2) 0.055(2) -0.010(2) 0.024(2) -0.003(2)
C8 0.029(2) 0.040(2) 0.038(2) 0.008(2) 0.021(2) 0.013(2)
C9 0.024(2) 0.050(2) 0.045(2) 0.011(2) 0.016(2) 0.020(2)
C10 0.032(2) 0.029(2) 0.042(2) 0.007(1) 0.021(2) 0.006(2)
C11 0.045(2) 0.046(2) 0.044(2) 0.009(2) 0.022(2) -0.004(2)
C12 0.047(2) 0.028(2) 0.055(2) 0.014(2) 0.031(2) 0.009(2)
C13 0.038(2) 0.033(2) 0.047(2) 0.011(2) 0.028(2) 0.009(2)
C14 0.022(2) 0.029(2) 0.037(2) 0.003(1) 0.011(1) 0.011(1)
C15 0.026(2) 0.043(2) 0.048(2) 0.007(2) 0.010(2) 0.021(2)
C16 0.019(2) 0.030(2) 0.040(2) 0.002(1) 0.008(1) 0.011(2)
C17 0.020(2) 0.045(2) 0.033(2) -0.002(2) 0.004(1) 0.005(2)
C18 0.018(2) 0.024(2) 0.021(2) 0.001(1) 0.009(1) 0.009(1)
C19 0.022(2) 0.024(2) 0.029(2) -0.000(1) 0.008(1) 0.006(1)
C20 0.019(2) 0.028(2) 0.028(2) 0.004(1) 0.010(1) 0.006(1)
C21 0.014(2) 0.032(2) 0.024(2) -0.003(1) 0.006(1) 0.000(1)
C22 0.024(2) 0.026(2) 0.023(2) 0.001(1) 0.010(1) -0.001(1)
C23 0.017(2) 0.030(2) 0.030(2) 0.002(1) 0.011(1) 0.010(1)
C24 0.024(2) 0.057(3) 0.049(2) 0.011(2) 0.017(2) 0.024(2)
C25 0.034(2) 0.061(3) 0.047(2) -0.001(2) 0.026(2) 0.002(2)
C26 0.028(2) 0.042(2) 0.072(3) 0.002(2) 0.026(2) 0.023(2)
C27 0.027(2) 0.034(2) 0.036(2) 0.008(1) 0.012(2) 0.006(2)
C28 0.032(2) 0.042(2) 0.031(2) 0.015(2) 0.015(2) 0.006(2)
C29 0.031(2) 0.052(2) 0.046(2) 0.018(2) 0.016(2) 0.018(2)
C30 0.040(2) 0.031(2) 0.048(2) 0.015(2) 0.019(2) 0.007(2)
C31 0.023(2) 0.040(2) 0.029(2) -0.007(1) 0.008(1) 0.003(2)
C32 0.035(2) 0.036(2) 0.047(2) -0.012(2) 0.012(2) 0.002(2)
C33 0.023(2) 0.042(2) 0.035(2) -0.009(2) 0.009(1) 0.005(2)
C34 0.025(2) 0.044(2) 0.031(2) -0.007(2) 0.006(1) 0.005(2)
C35 0.033(2) 0.036(2) 0.043(2) 0.010(2) 0.019(2) 0.005(2)
C36 0.037(2) 0.033(2) 0.066(3) -0.008(2) 0.018(2) -0.002(2)

loop_
_atom_type_symbol
_atom_type_description
_atom_type_scat_dispersion_real
_atom_type_scat_dispersion_imag
_atom_type_scat_source
C C 0.003 0.002
;International Tables for Crystallography
(1992, Vol. C, Tables 4.2.6.8 and 6.1.1.1)
;
H H 0.000 0.000
;International Tables for Crystallography
(1992, Vol. C, Table 6.1.1.2)
;
Ce Ce -0.249 2.633
;International Tables for Crystallography
(1992, Vol. C, Tables 4.2.6.8 and 6.1.1.1)
;
O O 0.011 0.006
;International Tables for Crystallography
(1992, Vol. C, Tables 4.2.6.8 and 6.1.1.1)
;

loop_
_geom_angle_atom_site_label_1
_geom_angle_atom_site_label_2
_geom_angle_atom_site_label_3
_geom_angle
_geom_angle_publ_flag
CE2 CE1 O1 159.0(1) ?
CE2 CE1 C1 75.5(2) ?
CE2 CE1 C2 50.9(2) ?
CE2 CE1 C3 61.7(2) ?
CE2 CE1 C4 90.1(2) ?
CE2 CE1 C5 98.0(2) ?
CE2 CE1 C18 75.2(2) ?
CE2 CE1 C19 96.3(2) ?
CE2 CE1 C20 86.7(2) ?
CE2 CE1 C21 58.3(2) ?
CE2 CE1 C22 49.6(2) ?
CE2 CE1 C35 166.1(2) ?
CE2 CE1 C101 74.4(1) ?
CE2 CE1 C102 72.3(1) ?
O1 CE1 C1 115.37(9) ?
O1 CE1 C2 132.05(9) ?
O1 CE1 C3 111.00(9) ?
O1 CE1 C4 85.48(9) ?
O1 CE1 C5 88.06(9) ?
O1 CE1 C18 92.48(9) ?
O1 CE1 C19 79.11(9) ?
O1 CE1 C20 97.68(9) ?
O1 CE1 C21 124.81(9) ?
O1 CE1 C22 121.06(9) ?
O1 CE1 C35 34.81(10) ?
O1 CE1 C101 107.25(6) ?
O1 CE1 C102 103.86(6) ?
C1 CE1 C2 28.96(8) ?
C1 CE1 C3 48.17(8) ?
C1 CE1 C4 48.39(9) ?
C1 CE1 C5 29.04(9) ?
C1 CE1 C18 150.74(9) ?
C1 CE1 C19 158.60(10) ?
C1 CE1 C20 129.94(9) ?
C1 CE1 C21 113.78(9) ?
C1 CE1 C22 123.36(9) ?
C1 CE1 C35 97.2(1) ?
C1 CE1 C101 25.91(6) ?
C1 CE1 C102 138.36(7) ?
C2 CE1 C3 28.99(9) ?
C2 CE1 C4 47.53(9) ?
C2 CE1 C5 47.10(9) ?
C2 CE1 C18 123.72(9) ?
C2 CE1 C19 147.07(9) ?
C2 CE1 C20 129.45(9) ?
C2 CE1 C21 103.13(9) ?
C2 CE1 C22 100.49(10) ?
C2 CE1 C35 124.8(1) ?
C2 CE1 C101 24.88(7) ?
C2 CE1 C102 122.52(7) ?
C3 CE1 C4 28.66(9) ?
C3 CE1 C5 47.31(9) ?
C3 CE1 C18 115.18(9) ?
C3 CE1 C19 144.16(9) ?
C3 CE1 C20 148.26(9) ?
C3 CE1 C21 119.94(9) ?
C3 CE1 C22 104.07(9) ?
C3 CE1 C35 122.1(1) ?
C3 CE1 C101 24.85(6) ?
C3 CE1 C102 128.80(6) ?
C4 CE1 C5 29.07(8) ?
C4 CE1 C18 131.56(9) ?
C4 CE1 C19 152.76(9) ?
C4 CE1 C20 176.79(9) ?
C4 CE1 C21 148.31(9) ?
C4 CE1 C22 130.63(9) ?
C4 CE1 C35 93.7(1) ?
C4 CE1 C101 25.15(6) ?
C4 CE1 C102 153.75(6) ?
C5 CE1 C18 160.52(9) ?
C5 CE1 C19 165.67(9) ?
C5 CE1 C20 151.09(8) ?
C5 CE1 C21 142.70(9) ?
C5 CE1 C22 147.46(9) ?
C5 CE1 C35 79.4(1) ?
C5 CE1 C101 25.01(6) ?
C5 CE1 C102 167.40(7) ?
C18 CE1 C19 29.05(9) ?
C18 CE1 C20 48.01(8) ?
C18 CE1 C21 48.15(8) ?
C18 CE1 C22 28.85(9) ?
C18 CE1 C35 111.4(1) ?
C18 CE1 C101 139.60(6) ?
C18 CE1 C102 25.95(6) ?
C19 CE1 C20 28.72(8) ?
C19 CE1 C21 47.21(9) ?
C19 CE1 C22 46.87(9) ?
C19 CE1 C35 86.3(1) ?
C19 CE1 C101 168.54(6) ?
C19 CE1 C102 24.85(7) ?
C20 CE1 C21 28.51(9) ?
C20 CE1 C22 47.03(9) ?
C20 CE1 C35 89.2(1) ?
C20 CE1 C101 152.31(6) ?
C20 CE1 C102 24.67(6) ?
C21 CE1 C22 28.89(8) ?
C21 CE1 C35 116.3(1) ?
C21 CE1 C101 127.87(6) ?
C21 CE1 C102 24.86(6) ?
C22 CE1 C35 132.6(1) ?
C22 CE1 C101 122.93(7) ?
C22 CE1 C102 24.81(7) ?
C35 CE1 C101 104.35(9) ?
C35 CE1 C102 108.00(9) ?
C101 CE1 C102 146.658(8) ?
CE1 CE2 C1 78.0(2) ?
CE1 CE2 C2 102.9(2) ?
CE1 CE2 C3 92.3(2) ?
CE1 CE2 C18 78.3(2) ?
CE1 CE2 C21 95.9(2) ?
CE1 CE2 C22 104.3(2) ?
CE1 CE2 C101 76.7(1) ?
CE1 CE2 C102 78.7(1) ?
C1 CE2 C2 30.3(1) ?
C1 CE2 C3 51.6(1) ?
C1 CE2 C18 156.3(2) ?
C1 CE2 C21 130.7(2) ?
C1 CE2 C22 165.0(2) ?
C1 CE2 C101 26.19(7) ?
C1 CE2 C102 144.6(1) ?
C2 CE2 C3 34.0(1) ?
C2 CE2 C18 163.0(2) ?
C2 CE2 C21 142.9(2) ?
C2 CE2 C22 152.7(2) ?
C2 CE2 C101 27.84(9) ?
C2 CE2 C102 170.6(2) ?
C3 CE2 C18 129.6(2) ?
C3 CE2 C21 171.8(2) ?
C3 CE2 C22 141.8(2) ?
C3 CE2 C101 27.75(8) ?
C3 CE2 C102 155.4(2) ?
C18 CE2 C21 52.4(1) ?
C18 CE2 C22 30.1(1) ?
C18 CE2 C101 143.4(1) ?
C18 CE2 C102 26.34(7) ?
C21 CE2 C22 34.8(1) ?
C21 CE2 C101 156.4(2) ?
C21 CE2 C102 28.38(8) ?
C22 CE2 C101 168.7(2) ?
C22 CE2 C102 28.05(9) ?
C101 CE2 C102 155.4(1) ?
CE1 O1 C35 75.7(2) ?
CE1 O1 C36 160.3(2) ?
C35 O1 C36 117.2(3) ?
CE1 C1 CE2 26.47(7) ?
CE1 C1 C2 76.3(2) ?
CE1 C1 C5 74.6(2) ?
CE1 C1 C6 113.4(2) ?
CE1 C1 C101 66.3(1) ?
CE2 C1 C2 53.6(2) ?
CE2 C1 C5 95.1(2) ?
CE2 C1 C6 113.8(2) ?
CE2 C1 C101 66.2(1) ?
C2 C1 C5 105.8(3) ?
C2 C1 C6 127.4(3) ?
C2 C1 C101 53.1(2) ?
C5 C1 C6 126.7(3) ?
C5 C1 C101 52.7(2) ?
C6 C1 C101 179.4(3) ?
CE1 C2 CE2 26.19(9) ?
CE1 C2 C1 74.8(2) ?
CE1 C2 C3 78.8(2) ?
CE1 C2 C101 65.6(1) ?
CE2 C2 C1 96.1(2) ?
CE2 C2 C3 85.1(2) ?
CE2 C2 C101 90.0(2) ?
C1 C2 C3 110.2(3) ?
C1 C2 C101 55.6(2) ?
C3 C2 C101 54.6(2) ?
CE1 C3 CE2 26.04(8) ?
CE1 C3 C2 72.2(2) ?
CE1 C3 C4 74.5(2) ?
CE1 C3 C10 129.0(2) ?
CE1 C3 C101 61.9(1) ?
CE2 C3 C2 60.9(2) ?
CE2 C3 C4 100.3(2) ?
CE2 C3 C10 110.2(2) ?
CE2 C3 C101 75.3(2) ?
C2 C3 C4 106.4(3) ?
C2 C3 C10 116.0(3) ?
C2 C3 C101 52.3(2) ?
C4 C3 C10 135.8(3) ?
C4 C3 C101 54.2(2) ?
C10 C3 C101 163.8(3) ?
CE1 C4 C3 76.9(2) ?
CE1 C4 C5 71.8(2) ?
CE1 C4 C14 124.0(2) ?
CE1 C4 C101 63.2(1) ?
C3 C4 C5 106.4(3) ?
C3 C4 C14 132.3(3) ?
C3 C4 C101 54.2(2) ?
C5 C4 C14 120.5(3) ?
C5 C4 C101 52.1(2) ?
C14 C4 C101 169.5(3) ?
CE1 C5 C1 76.3(2) ?
CE1 C5 C4 79.2(2) ?
CE1 C5 C101 67.3(1) ?
C1 C5 C4 111.1(3) ?
C1 C5 C101 56.0(2) ?
C4 C5 C101 55.1(2) ?
C1 C6 C7 110.7(3) ?
C1 C6 C8 110.7(3) ?
C1 C6 C9 108.2(2) ?
C7 C6 C8 108.6(3) ?
C7 C6 C9 109.9(3) ?
C8 C6 C9 108.8(3) ?
C3 C10 C11 110.9(3) ?
C3 C10 C12 107.4(3) ?
C3 C10 C13 117.4(3) ?
C11 C10 C12 107.3(3) ?
C11 C10 C13 105.8(3) ?
C12 C10 C13 107.6(3) ?
C4 C14 C15 110.5(3) ?
C4 C14 C16 114.0(3) ?
C4 C14 C17 110.1(3) ?
C15 C14 C16 109.9(3) ?
C15 C14 C17 105.9(3) ?
C16 C14 C17 105.9(3) ?
CE1 C18 CE2 26.53(7) ?
CE1 C18 C19 75.8(2) ?
CE1 C18 C22 76.1(2) ?
CE1 C18 C23 112.9(2) ?
CE1 C18 C102 67.2(1) ?
CE2 C18 C19 95.0(2) ?
CE2 C18 C22 52.4(2) ?
CE2 C18 C23 114.7(2) ?
CE2 C18 C102 65.2(1) ?
C19 C18 C22 105.7(3) ?
C19 C18 C23 127.7(3) ?
C19 C18 C102 52.7(2) ?
C22 C18 C23 126.6(3) ?
C22 C18 C102 53.0(2) ?
C23 C18 C102 179.6(3) ?
CE1 C19 C18 75.2(2) ?
CE1 C19 C20 80.4(2) ?
CE1 C19 C102 66.9(1) ?
C18 C19 C20 110.9(3) ?
C18 C19 C102 55.8(2) ?
C20 C19 C102 55.1(2) ?
CE1 C20 C19 70.9(2) ?
CE1 C20 C21 75.1(2) ?
CE1 C20 C27 125.6(2) ?
CE1 C20 C102 61.7(1) ?
C19 C20 C21 106.3(3) ?
C19 C20 C27 121.0(3) ?
C19 C20 C102 52.2(2) ?
C21 C20 C27 132.1(3) ?
C21 C20 C102 54.1(2) ?
C27 C20 C102 169.8(3) ?
CE1 C21 CE2 25.85(8) ?
CE1 C21 C20 76.4(2) ?
CE1 C21 C22 71.6(2) ?
CE1 C21 C31 128.6(2) ?
CE1 C21 C102 62.4(1) ?
CE2 C21 C20 102.1(2) ?
CE2 C21 C22 61.8(2) ?
CE2 C21 C31 109.2(2) ?
CE2 C21 C102 76.7(2) ?
C20 C21 C22 106.1(3) ?
C20 C21 C31 135.3(3) ?
C20 C21 C102 54.0(2) ?
C22 C21 C31 116.5(3) ?
C22 C21 C102 52.0(2) ?
C31 C21 C102 163.9(3) ?
CE1 C22 CE2 26.11(9) ?
CE1 C22 C18 75.1(2) ?
CE1 C22 C21 79.5(2) ?
CE1 C22 C102 66.7(1) ?
CE2 C22 C18 97.5(2) ?
CE2 C22 C21 83.4(2) ?
CE2 C22 C102 90.3(2) ?
C18 C22 C21 111.0(3) ?
C18 C22 C102 56.1(2) ?
C21 C22 C102 55.0(2) ?
C18 C23 C24 109.3(3) ?
C18 C23 C25 110.4(3) ?
C18 C23 C26 110.7(3) ?
C24 C23 C25 108.5(3) ?
C24 C23 C26 108.9(3) ?
C25 C23 C26 109.1(3) ?
C20 C27 C28 113.7(3) ?
C20 C27 C29 110.4(3) ?
C20 C27 C30 110.6(3) ?
C28 C27 C29 109.6(3) ?
C28 C27 C30 107.0(3) ?
C29 C27 C30 105.1(3) ?
C21 C31 C32 110.3(3) ?
C21 C31 C33 117.1(3) ?
C21 C31 C34 107.5(3) ?
C32 C31 C33 105.5(3) ?
C32 C31 C34 107.3(3) ?
C33 C31 C34 108.8(3) ?
CE1 C35 O1 69.5(2) ?
CE1 C101 CE2 28.94(7) ?
CE1 C101 C1 87.8(1) ?
CE1 C101 C2 89.6(2) ?
CE1 C101 C3 93.3(1) ?
CE1 C101 C4 91.6(1) ?
CE1 C101 C5 87.7(2) ?
CE2 C101 C1 87.6(2) ?
CE2 C101 C2 62.1(2) ?
CE2 C101 C3 77.0(2) ?
CE2 C101 C4 108.4(2) ?
CE2 C101 C5 114.8(2) ?
C1 C101 C2 71.3(2) ?
C1 C101 C3 144.4(2) ?
C1 C101 C4 144.0(2) ?
C1 C101 C5 71.3(2) ?
C2 C101 C3 73.1(2) ?
C2 C101 C4 144.7(2) ?
C2 C101 C5 142.5(2) ?
C3 C101 C4 71.6(2) ?
C3 C101 C5 144.3(2) ?
C4 C101 C5 72.7(2) ?
CE1 C102 CE2 28.99(7) ?
CE1 C102 C18 86.9(1) ?
CE1 C102 C19 88.2(2) ?
CE1 C102 C20 93.6(2) ?
CE1 C102 C21 92.8(2) ?
CE1 C102 C22 88.5(2) ?
CE2 C102 C18 88.5(2) ?
CE2 C102 C19 116.0(2) ?
CE2 C102 C20 108.8(2) ?
CE2 C102 C21 74.9(2) ?
CE2 C102 C22 61.7(2) ?
C18 C102 C19 71.4(2) ?
C18 C102 C20 144.2(2) ?
C18 C102 C21 143.9(2) ?
C18 C102 C22 71.0(2) ?
C19 C102 C20 72.8(2) ?
C19 C102 C21 144.6(2) ?
C19 C102 C22 142.4(2) ?
C20 C102 C21 71.9(2) ?
C20 C102 C22 144.8(2) ?
C21 C102 C22 73.0(2) ?
CE1 C2 H63 126.714 no
CE2 C2 H63 101.103 no
C1 C2 H63 130.784 no
C3 C2 H63 116.887 no
C101 C2 H63 165.669 no
CE1 C5 H3 110.443 no
C1 C5 H3 122.874 no
C4 C5 H3 125.980 no
C101 C5 H3 177.543 no
C6 C7 H4 109.456 no
C6 C7 H5 109.419 no
C6 C7 H6 109.448 no
H4 C7 H5 109.494 no
H4 C7 H6 109.530 no
H5 C7 H6 109.480 no
C6 C8 H7 109.455 no
C6 C8 H8 109.434 no
C6 C8 H9 109.469 no
H7 C8 H8 109.470 no
H7 C8 H9 109.512 no
H8 C8 H9 109.487 no
C6 C9 H10 109.417 no
C6 C9 H11 109.431 no
C6 C9 H12 109.442 no
H10 C9 H11 109.494 no
H10 C9 H12 109.508 no
H11 C9 H12 109.534 no
C10 C11 H13 109.472 no
C10 C11 H14 109.451 no
C10 C11 H15 109.455 no
H13 C11 H14 109.479 no
H13 C11 H15 109.487 no
H14 C11 H15 109.484 no
C10 C12 H16 109.511 no
C10 C12 H17 109.454 no
C10 C12 H18 109.481 no
H16 C12 H17 109.466 no
H16 C12 H18 109.492 no
H17 C12 H18 109.424 no
C10 C13 H19 109.476 no
C10 C13 H20 109.452 no
C10 C13 H21 109.458 no
H19 C13 H20 109.509 no
H19 C13 H21 109.478 no
H20 C13 H21 109.455 no
C14 C15 H22 109.474 no
C14 C15 H23 109.427 no
C14 C15 H24 109.450 no
H22 C15 H23 109.504 no
H22 C15 H24 109.507 no
H23 C15 H24 109.465 no
C14 C16 H25 109.455 no
C14 C16 H26 109.453 no
C14 C16 H27 109.466 no
H25 C16 H26 109.473 no
H25 C16 H27 109.492 no
H26 C16 H27 109.488 no
C14 C17 H28 109.454 no
C14 C17 H29 109.425 no
C14 C17 H30 109.471 no
H28 C17 H29 109.471 no
H28 C17 H30 109.509 no
H29 C17 H30 109.496 no
CE1 C19 H1 115.828 no
C18 C19 H1 128.002 no
C20 C19 H1 120.967 no
C102 C19 H1 175.327 no
CE1 C22 H2 114.844 no
CE2 C22 H2 90.808 no
C18 C22 H2 126.409 no
C21 C22 H2 122.508 no
C102 C22 H2 177.122 no
C23 C24 H31 109.435 no
C23 C24 H32 109.417 no
C23 C24 H33 109.421 no
H31 C24 H32 109.515 no
H31 C24 H33 109.532 no
H32 C24 H33 109.507 no
C23 C25 H34 109.436 no
C23 C25 H35 109.457 no
C23 C25 H36 109.453 no
H34 C25 H35 109.494 no
H34 C25 H36 109.499 no
H35 C25 H36 109.490 no
C23 C26 H37 109.401 no
C23 C26 H38 109.501 no
C23 C26 H39 109.379 no
H37 C26 H38 109.561 no
H37 C26 H39 109.429 no
H38 C26 H39 109.557 no
C27 C28 H40 109.449 no
C27 C28 H41 109.468 no
C27 C28 H42 109.449 no
H40 C28 H41 109.483 no
H40 C28 H42 109.472 no
H41 C28 H42 109.507 no
C27 C29 H43 109.458 no
C27 C29 H44 109.463 no
C27 C29 H45 109.448 no
H43 C29 H44 109.486 no
H43 C29 H45 109.487 no
H44 C29 H45 109.485 no
C27 C30 H46 109.440 no
C27 C30 H47 109.466 no
C27 C30 H48 109.440 no
H46 C30 H47 109.511 no
H46 C30 H48 109.468 no
H47 C30 H48 109.501 no
C31 C32 H49 109.441 no
C31 C32 H50 109.487 no
C31 C32 H51 109.441 no
H49 C32 H50 109.506 no
H49 C32 H51 109.449 no
H50 C32 H51 109.503 no
C31 C33 H52 109.440 no
C31 C33 H53 109.462 no
C31 C33 H54 109.456 no
H52 C33 H53 109.487 no
H52 C33 H54 109.491 no
H53 C33 H54 109.491 no
C31 C34 H55 109.466 no
C31 C34 H56 109.455 no
C31 C34 H57 109.479 no
H55 C34 H56 109.464 no
H55 C34 H57 109.478 no
H56 C34 H57 109.486 no
CE1 C35 H64 118.309 no
CE1 C35 H65 118.303 no
O1 C35 H64 118.294 no
O1 C35 H65 118.283 no
H64 C35 H65 109.508 no
O1 C36 H58 109.417 no
O1 C36 H59 109.427 no
O1 C36 H60 109.454 no
H58 C36 H59 109.480 no
H58 C36 H60 109.521 no
H59 C36 H60 109.527 no

loop_
_geom_bond_atom_site_label_1
_geom_bond_atom_site_label_2
_geom_bond_distance
_geom_bond_publ_flag
CE1 CE2 1.276(3) yes
CE1 O1 2.406(2) yes
CE1 C1 2.799(3) yes
CE1 C2 2.818(3) yes
CE1 C3 2.904(3) yes
CE1 C4 2.873(3) yes
CE1 C5 2.778(3) yes
CE1 C18 2.796(3) yes
CE1 C19 2.804(3) yes
CE1 C20 2.926(3) yes
CE1 C21 2.910(3) yes
CE1 C22 2.809(3) yes
CE1 C35 2.488(4) yes
CE1 C101 2.5653(2) yes
CE1 C102 2.5812(2) yes
CE2 C1 2.771(4) yes
CE2 C2 2.244(4) yes
CE2 C3 2.557(4) yes
CE2 C18 2.761(4) yes
CE2 C21 2.488(5) yes
CE2 C22 2.208(4) yes
CE2 C101 2.539(3) yes
CE2 C102 2.507(3) yes
O1 C35 1.466(4) yes
O1 C36 1.414(4) yes
C1 C2 1.405(4) yes
C1 C5 1.398(4) yes
C1 C6 1.525(4) yes
C1 C101 1.224(3) yes
C2 C3 1.434(4) yes
C2 C101 1.186(3) yes
C3 C4 1.430(4) yes
C3 C10 1.549(4) yes
C3 C101 1.222(3) yes
C4 C5 1.421(4) yes
C4 C14 1.542(5) yes
C4 C101 1.221(3) yes
C5 C101 1.175(3) yes
C6 C7 1.531(5) yes
C6 C8 1.523(5) yes
C6 C9 1.532(5) yes
C10 C11 1.546(6) yes
C10 C12 1.538(5) yes
C10 C13 1.531(5) yes
C14 C15 1.548(5) yes
C14 C16 1.536(4) yes
C14 C17 1.535(5) yes
C18 C19 1.405(4) yes
C18 C22 1.397(4) yes
C18 C23 1.526(4) yes
C18 C102 1.225(3) yes
C19 C20 1.426(4) yes
C19 C102 1.179(3) yes
C20 C21 1.437(4) yes
C20 C27 1.546(4) yes
C20 C102 1.224(3) yes
C21 C22 1.430(4) yes
C21 C31 1.550(4) yes
C21 C102 1.225(3) yes
C22 C102 1.179(3) yes
C23 C24 1.512(5) yes
C23 C25 1.526(5) yes
C23 C26 1.523(5) yes
C27 C28 1.543(5) yes
C27 C29 1.542(5) yes
C27 C30 1.532(5) yes
C31 C32 1.544(5) yes
C31 C33 1.528(4) yes
C31 C34 1.537(5) yes
C2 H63 0.988 no
C5 H3 0.943 no
C7 H4 0.950 no
C7 H5 0.950 no
C7 H6 0.950 no
C8 H7 0.950 no
C8 H8 0.950 no
C8 H9 0.950 no
C9 H10 0.950 no
C9 H11 0.950 no
C9 H12 0.950 no
C11 H13 0.950 no
C11 H14 0.950 no
C11 H15 0.950 no
C12 H16 0.950 no
C12 H17 0.950 no
C12 H18 0.950 no
C13 H19 0.950 no
C13 H20 0.950 no
C13 H21 0.950 no
C15 H22 0.950 no
C15 H23 0.950 no
C15 H24 0.950 no
C16 H25 0.950 no
C16 H26 0.950 no
C16 H27 0.950 no
C17 H28 0.950 no
C17 H29 0.950 no
C17 H30 0.950 no
C19 H1 1.005 no
C22 H2 0.939 no
C24 H31 0.950 no
C24 H32 0.950 no
C24 H33 0.950 no
C25 H34 0.950 no
C25 H35 0.950 no
C25 H36 0.950 no
C26 H37 0.950 no
C26 H38 0.949 no
C26 H39 0.950 no
C28 H40 0.950 no
C28 H41 0.950 no
C28 H42 0.950 no
C29 H43 0.950 no
C29 H44 0.950 no
C29 H45 0.950 no
C30 H46 0.950 no
C30 H47 0.950 no
C30 H48 0.950 no
C32 H49 0.950 no
C32 H50 0.950 no
C32 H51 0.950 no
C33 H52 0.950 no
C33 H53 0.950 no
C33 H54 0.950 no
C34 H55 0.950 no
C34 H56 0.950 no
C34 H57 0.950 no
C35 H64 0.950 no
C35 H65 0.950 no
C36 H58 0.950 no
C36 H59 0.950 no
C36 H60 0.949 no

loop_
_geom_contact_atom_site_label_1
_geom_contact_atom_site_label_2
_geom_contact_distance
_geom_contact_site_symmetry_2
CE1 C1 2.799(3) .
CE1 C2 2.818(3) .
CE1 C3 2.904(3) .
CE1 C4 2.873(3) .
CE1 C5 2.778(3) .
CE1 C18 2.796(3) .
CE1 C19 2.804(3) .
CE1 C20 2.926(3) .
CE1 C21 2.910(3) .
CE1 C22 2.809(3) .
CE1 C101 2.5653(2) .
CE1 C102 2.5812(2) .
CE2 C1 2.771(4) .
CE2 C3 2.557(4) .
CE2 C18 2.761(4) .
CE2 C101 2.539(3) .
CE2 C102 2.507(3) .
C15 C15 3.537(7) 2_566
C35 C35 3.529(7) 2_656

loop_
_geom_torsion_atom_site_label_1
_geom_torsion_atom_site_label_2
_geom_torsion_atom_site_label_3
_geom_torsion_atom_site_label_4
_geom_torsion
_geom_torsion_site_symmetry_1
_geom_torsion_site_symmetry_2
_geom_torsion_site_symmetry_3
_geom_torsion_site_symmetry_4
_geom_torsion_publ_flag
CE1 CE2 C1 C2 144.8(3) 1_555 1_555 1_555 1_555 yes
CE1 CE2 C1 C5 39.0(2) 1_555 1_555 1_555 1_555 yes
CE1 CE2 C1 C6 -95.1(2) 1_555 1_555 1_555 1_555 yes
CE1 CE2 C1 C101 84.2(2) 1_555 1_555 1_555 1_555 yes
CE1 CE2 C2 C1 -35.3(3) 1_555 1_555 1_555 1_555 yes
CE1 CE2 C2 C3 74.6(2) 1_555 1_555 1_555 1_555 yes
CE1 CE2 C2 C101 20.1(2) 1_555 1_555 1_555 1_555 yes
CE1 CE2 C3 C2 -109.9(2) 1_555 1_555 1_555 1_555 yes
CE1 CE2 C3 C4 -6.7(2) 1_555 1_555 1_555 1_555 yes
CE1 CE2 C3 C10 140.8(2) 1_555 1_555 1_555 1_555 yes
CE1 CE2 C3 C101 -55.2(2) 1_555 1_555 1_555 1_555 yes
CE1 CE2 C18 C19 43.4(2) 1_555 1_555 1_555 1_555 yes
CE1 CE2 C18 C22 149.4(3) 1_555 1_555 1_555 1_555 yes
CE1 CE2 C18 C23 -92.2(2) 1_555 1_555 1_555 1_555 yes
CE1 CE2 C18 C102 88.2(2) 1_555 1_555 1_555 1_555 yes
CE1 CE2 C21 C20 -4.8(2) 1_555 1_555 1_555 1_555 yes
CE1 CE2 C21 C22 -106.7(2) 1_555 1_555 1_555 1_555 yes
CE1 CE2 C21 C31 142.8(2) 1_555 1_555 1_555 1_555 yes
CE1 CE2 C21 C102 -52.9(2) 1_555 1_555 1_555 1_555 yes
CE1 CE2 C22 C18 -30.9(3) 1_555 1_555 1_555 1_555 yes
CE1 CE2 C22 C21 79.5(2) 1_555 1_555 1_555 1_555 yes
CE1 CE2 C22 C102 24.8(2) 1_555 1_555 1_555 1_555 yes
CE1 CE2 C101 C1 -89.8(2) 1_555 1_555 1_555 1_555 yes
CE1 CE2 C101 C2 -159.9(2) 1_555 1_555 1_555 1_555 yes
CE1 CE2 C101 C3 122.6(2) 1_555 1_555 1_555 1_555 yes
CE1 CE2 C101 C4 57.3(2) 1_555 1_555 1_555 1_555 yes
CE1 CE2 C101 C5 -21.7(2) 1_555 1_555 1_555 1_555 yes
CE1 CE2 C102 C18 -86.3(2) 1_555 1_555 1_555 1_555 yes
CE1 CE2 C102 C19 -17.9(2) 1_555 1_555 1_555 1_555 yes
CE1 CE2 C102 C20 61.6(2) 1_555 1_555 1_555 1_555 yes
CE1 CE2 C102 C21 126.0(2) 1_555 1_555 1_555 1_555 yes
CE1 CE2 C102 C22 -155.5(2) 1_555 1_555 1_555 1_555 yes
CE1 C1 CE2 C2 -144.8(3) 1_555 1_555 1_555 1_555 yes
CE1 C1 CE2 C3 -102.8(2) 1_555 1_555 1_555 1_555 yes
CE1 C1 CE2 C18 -0.2(3) 1_555 1_555 1_555 1_555 yes
CE1 C1 CE2 C21 87.4(2) 1_555 1_555 1_555 1_555 yes
CE1 C1 CE2 C22 100.4(7) 1_555 1_555 1_555 1_555 yes
CE1 C1 CE2 C101 -84.2(2) 1_555 1_555 1_555 1_555 yes
CE1 C1 CE2 C102 49.8(2) 1_555 1_555 1_555 1_555 yes
CE1 C1 C2 CE2 15.3(1) 1_555 1_555 1_555 1_555 yes
CE1 C1 C2 C3 -71.7(2) 1_555 1_555 1_555 1_555 yes
CE1 C1 C2 C101 -70.5(1) 1_555 1_555 1_555 1_555 yes
CE1 C1 C5 C4 72.5(2) 1_555 1_555 1_555 1_555 yes
CE1 C1 C5 C101 71.7(1) 1_555 1_555 1_555 1_555 yes
CE1 C1 C6 C7 -112.8(3) 1_555 1_555 1_555 1_555 yes
CE1 C1 C6 C8 126.7(2) 1_555 1_555 1_555 1_555 yes
CE1 C1 C6 C9 7.6(3) 1_555 1_555 1_555 1_555 yes
CE1 C1 C101 CE2 28.96(7) 1_555 1_555 1_555 1_555 yes
CE1 C1 C101 C2 90.3(2) 1_555 1_555 1_555 1_555 yes
CE1 C1 C101 C3 92.5(3) 1_555 1_555 1_555 1_555 yes
CE1 C1 C101 C4 -89.7(3) 1_555 1_555 1_555 1_555 yes
CE1 C1 C101 C5 -88.3(2) 1_555 1_555 1_555 1_555 yes
CE1 C2 CE2 C1 35.3(3) 1_555 1_555 1_555 1_555 yes
CE1 C2 CE2 C3 -74.6(2) 1_555 1_555 1_555 1_555 yes
CE1 C2 CE2 C18 -92.0(6) 1_555 1_555 1_555 1_555 yes
CE1 C2 CE2 C21 118.5(4) 1_555 1_555 1_555 1_555 yes
CE1 C2 CE2 C22 -175.5(6) 1_555 1_555 1_555 1_555 yes
CE1 C2 CE2 C101 -20.1(2) 1_555 1_555 1_555 1_555 yes
CE1 C2 CE2 C102 98(1) 1_555 1_555 1_555 1_555 yes
CE1 C2 C1 CE2 -15.3(1) 1_555 1_555 1_555 1_555 yes
CE1 C2 C1 C5 69.4(2) 1_555 1_555 1_555 1_555 yes
CE1 C2 C1 C6 -109.2(3) 1_555 1_555 1_555 1_555 yes
CE1 C2 C1 C101 70.5(1) 1_555 1_555 1_555 1_555 yes
CE1 C2 C3 CE2 25.70(9) 1_555 1_555 1_555 1_555 yes
CE1 C2 C3 C4 -67.2(2) 1_555 1_555 1_555 1_555 yes
CE1 C2 C3 C10 125.4(3) 1_555 1_555 1_555 1_555 yes
CE1 C2 C3 C101 -67.9(1) 1_555 1_555 1_555 1_555 yes
CE1 C2 C101 CE2 9.6(1) 1_555 1_555 1_555 1_555 yes
CE1 C2 C101 C1 -87.8(2) 1_555 1_555 1_555 1_555 yes
CE1 C2 C101 C3 93.5(2) 1_555 1_555 1_555 1_555 yes
CE1 C2 C101 C4 92.2(3) 1_555 1_555 1_555 1_555 yes
CE1 C2 C101 C5 -85.6(3) 1_555 1_555 1_555 1_555 yes
CE1 C3 CE2 C1 72.7(2) 1_555 1_555 1_555 1_555 yes
CE1 C3 CE2 C2 109.9(2) 1_555 1_555 1_555 1_555 yes
CE1 C3 CE2 C18 -76.7(2) 1_555 1_555 1_555 1_555 yes
CE1 C3 CE2 C21 -177(1) 1_555 1_555 1_555 1_555 yes
CE1 C3 CE2 C22 -116.8(4) 1_555 1_555 1_555 1_555 yes
CE1 C3 CE2 C101 55.2(2) 1_555 1_555 1_555 1_555 yes
CE1 C3 CE2 C102 -67.5(3) 1_555 1_555 1_555 1_555 yes
CE1 C3 C2 CE2 -25.70(9) 1_555 1_555 1_555 1_555 yes
CE1 C3 C2 C1 69.0(2) 1_555 1_555 1_555 1_555 yes
CE1 C3 C2 C101 67.9(1) 1_555 1_555 1_555 1_555 yes
CE1 C3 C4 C5 -66.2(2) 1_555 1_555 1_555 1_555 yes
CE1 C3 C4 C14 124.3(3) 1_555 1_555 1_555 1_555 yes
CE1 C3 C4 C101 -66.3(1) 1_555 1_555 1_555 1_555 yes
CE1 C3 C10 C11 44.3(4) 1_555 1_555 1_555 1_555 yes
CE1 C3 C10 C12 161.3(2) 1_555 1_555 1_555 1_555 yes
CE1 C3 C10 C13 -77.5(4) 1_555 1_555 1_555 1_555 yes
CE1 C3 C101 CE2 -24.11(8) 1_555 1_555 1_555 1_555 yes
CE1 C3 C101 C1 -90.7(3) 1_555 1_555 1_555 1_555 yes
CE1 C3 C101 C2 -88.6(2) 1_555 1_555 1_555 1_555 yes
CE1 C3 C101 C4 90.7(2) 1_555 1_555 1_555 1_555 yes
CE1 C3 C101 C5 90.5(3) 1_555 1_555 1_555 1_555 yes
CE1 C4 C3 CE2 3.1(1) 1_555 1_555 1_555 1_555 yes
CE1 C4 C3 C2 65.6(2) 1_555 1_555 1_555 1_555 yes
CE1 C4 C3 C10 -130.7(4) 1_555 1_555 1_555 1_555 yes
CE1 C4 C3 C101 66.3(1) 1_555 1_555 1_555 1_555 yes
CE1 C4 C5 C1 -70.6(2) 1_555 1_555 1_555 1_555 yes
CE1 C4 C5 C101 -69.8(1) 1_555 1_555 1_555 1_555 yes
CE1 C4 C14 C15 164.4(2) 1_555 1_555 1_555 1_555 yes
CE1 C4 C14 C16 40.0(4) 1_555 1_555 1_555 1_555 yes
CE1 C4 C14 C17 -78.9(3) 1_555 1_555 1_555 1_555 yes
CE1 C4 C101 CE2 -24.03(9) 1_555 1_555 1_555 1_555 yes
CE1 C4 C101 C1 88.5(3) 1_555 1_555 1_555 1_555 yes
CE1 C4 C101 C2 -91.6(3) 1_555 1_555 1_555 1_555 yes
CE1 C4 C101 C3 -92.9(2) 1_555 1_555 1_555 1_555 yes
CE1 C4 C101 C5 87.0(2) 1_555 1_555 1_555 1_555 yes
CE1 C5 C1 CE2 -16.90(9) 1_555 1_555 1_555 1_555 yes
CE1 C5 C1 C2 -70.5(2) 1_555 1_555 1_555 1_555 yes
CE1 C5 C1 C6 108.0(3) 1_555 1_555 1_555 1_555 yes
CE1 C5 C1 C101 -71.7(1) 1_555 1_555 1_555 1_555 yes
CE1 C5 C4 C3 69.8(2) 1_555 1_555 1_555 1_555 yes
CE1 C5 C4 C14 -119.2(3) 1_555 1_555 1_555 1_555 yes
CE1 C5 C4 C101 69.8(1) 1_555 1_555 1_555 1_555 yes
CE1 C5 C101 CE2 10.3(1) 1_555 1_555 1_555 1_555 yes
CE1 C5 C101 C1 88.4(2) 1_555 1_555 1_555 1_555 yes
CE1 C5 C101 C2 86.2(3) 1_555 1_555 1_555 1_555 yes
CE1 C5 C101 C3 -92.3(3) 1_555 1_555 1_555 1_555 yes
CE1 C5 C101 C4 -92.5(2) 1_555 1_555 1_555 1_555 yes
CE1 C18 CE2 C1 0.2(3) 1_555 1_555 1_555 1_555 yes
CE1 C18 CE2 C2 95.8(6) 1_555 1_555 1_555 1_555 yes
CE1 C18 CE2 C3 83.2(2) 1_555 1_555 1_555 1_555 yes
CE1 C18 CE2 C21 -107.0(2) 1_555 1_555 1_555 1_555 yes
CE1 C18 CE2 C22 -149.4(3) 1_555 1_555 1_555 1_555 yes
CE1 C18 CE2 C101 47.6(2) 1_555 1_555 1_555 1_555 yes
CE1 C18 CE2 C102 -88.2(2) 1_555 1_555 1_555 1_555 yes
CE1 C18 C19 C20 73.4(2) 1_555 1_555 1_555 1_555 yes
CE1 C18 C19 C102 71.9(1) 1_555 1_555 1_555 1_555 yes
CE1 C18 C22 CE2 13.5(1) 1_555 1_555 1_555 1_555 yes
CE1 C18 C22 C21 -72.2(2) 1_555 1_555 1_555 1_555 yes
CE1 C18 C22 C102 -71.7(1) 1_555 1_555 1_555 1_555 yes
CE1 C18 C23 C24 2.5(3) 1_555 1_555 1_555 1_555 yes
CE1 C18 C23 C25 -116.7(3) 1_555 1_555 1_555 1_555 yes
CE1 C18 C23 C26 122.5(3) 1_555 1_555 1_555 1_555 yes
CE1 C18 C102 CE2 28.97(7) 1_555 1_555 1_555 1_555 yes
CE1 C18 C102 C19 -89.2(2) 1_555 1_555 1_555 1_555 yes
CE1 C18 C102 C20 -91.9(3) 1_555 1_555 1_555 1_555 yes
CE1 C18 C102 C21 90.4(3) 1_555 1_555 1_555 1_555 yes
CE1 C18 C102 C22 89.5(2) 1_555 1_555 1_555 1_555 yes
CE1 C19 C18 CE2 -18.47(9) 1_555 1_555 1_555 1_555 yes
CE1 C19 C18 C22 -70.8(2) 1_555 1_555 1_555 1_555 yes
CE1 C19 C18 C23 108.1(3) 1_555 1_555 1_555 1_555 yes
CE1 C19 C18 C102 -71.9(1) 1_555 1_555 1_555 1_555 yes
CE1 C19 C20 C21 67.4(2) 1_555 1_555 1_555 1_555 yes
CE1 C19 C20 C27 -120.7(3) 1_555 1_555 1_555 1_555 yes
CE1 C19 C20 C102 68.5(1) 1_555 1_555 1_555 1_555 yes
CE1 C19 C102 CE2 8.6(1) 1_555 1_555 1_555 1_555 yes
CE1 C19 C102 C18 87.3(2) 1_555 1_555 1_555 1_555 yes
CE1 C19 C102 C20 -94.4(2) 1_555 1_555 1_555 1_555 yes
CE1 C19 C102 C21 -92.3(3) 1_555 1_555 1_555 1_555 yes
CE1 C19 C102 C22 85.2(3) 1_555 1_555 1_555 1_555 yes
CE1 C20 C19 C18 -70.0(2) 1_555 1_555 1_555 1_555 yes
CE1 C20 C19 C102 -68.5(1) 1_555 1_555 1_555 1_555 yes
CE1 C20 C21 CE2 2.1(1) 1_555 1_555 1_555 1_555 yes
CE1 C20 C21 C22 66.0(2) 1_555 1_555 1_555 1_555 yes
CE1 C20 C21 C31 -131.8(4) 1_555 1_555 1_555 1_555 yes
CE1 C20 C21 C102 65.6(1) 1_555 1_555 1_555 1_555 yes
CE1 C20 C27 C28 36.5(4) 1_555 1_555 1_555 1_555 yes
CE1 C20 C27 C29 160.1(2) 1_555 1_555 1_555 1_555 yes
CE1 C20 C27 C30 -83.9(3) 1_555 1_555 1_555 1_555 yes
CE1 C20 C102 CE2 -25.29(9) 1_555 1_555 1_555 1_555 yes
CE1 C20 C102 C18 89.7(3) 1_555 1_555 1_555 1_555 yes
CE1 C20 C102 C19 87.0(2) 1_555 1_555 1_555 1_555 yes
CE1 C20 C102 C21 -91.7(2) 1_555 1_555 1_555 1_555 yes
CE1 C20 C102 C22 -92.5(3) 1_555 1_555 1_555 1_555 yes
CE1 C21 CE2 C1 -79.2(2) 1_555 1_555 1_555 1_555 yes
CE1 C21 CE2 C2 -120.5(4) 1_555 1_555 1_555 1_555 yes
CE1 C21 CE2 C3 177(1) 1_555 1_555 1_555 1_555 yes
CE1 C21 CE2 C18 70.3(2) 1_555 1_555 1_555 1_555 yes
CE1 C21 CE2 C22 106.7(2) 1_555 1_555 1_555 1_555 yes
CE1 C21 CE2 C101 -69.9(4) 1_555 1_555 1_555 1_555 yes
CE1 C21 CE2 C102 52.9(2) 1_555 1_555 1_555 1_555 yes
CE1 C21 C20 C19 -64.5(2) 1_555 1_555 1_555 1_555 yes
CE1 C21 C20 C27 124.9(4) 1_555 1_555 1_555 1_555 yes
CE1 C21 C20 C102 -65.6(1) 1_555 1_555 1_555 1_555 yes
CE1 C21 C22 CE2 -26.11(9) 1_555 1_555 1_555 1_555 yes
CE1 C21 C22 C18 69.4(2) 1_555 1_555 1_555 1_555 yes
CE1 C21 C22 C102 68.9(1) 1_555 1_555 1_555 1_555 yes
CE1 C21 C31 C32 46.0(4) 1_555 1_555 1_555 1_555 yes
CE1 C21 C31 C33 -74.6(4) 1_555 1_555 1_555 1_555 yes
CE1 C21 C31 C34 162.7(2) 1_555 1_555 1_555 1_555 yes
CE1 C21 C102 CE2 -23.10(8) 1_555 1_555 1_555 1_555 yes
CE1 C21 C102 C18 -88.5(3) 1_555 1_555 1_555 1_555 yes
CE1 C21 C102 C19 90.8(3) 1_555 1_555 1_555 1_555 yes
CE1 C21 C102 C20 92.9(2) 1_555 1_555 1_555 1_555 yes
CE1 C21 C102 C22 -87.6(2) 1_555 1_555 1_555 1_555 yes
CE1 C22 CE2 C1 -97.0(7) 1_555 1_555 1_555 1_555 yes
CE1 C22 CE2 C2 175.5(6) 1_555 1_555 1_555 1_555 yes
CE1 C22 CE2 C3 113.0(4) 1_555 1_555 1_555 1_555 yes
CE1 C22 CE2 C18 30.9(3) 1_555 1_555 1_555 1_555 yes
CE1 C22 CE2 C21 -79.5(2) 1_555 1_555 1_555 1_555 yes
CE1 C22 CE2 C101 93.6(9) 1_555 1_555 1_555 1_555 yes
CE1 C22 CE2 C102 -24.8(2) 1_555 1_555 1_555 1_555 yes
CE1 C22 C18 CE2 -13.5(1) 1_555 1_555 1_555 1_555 yes
CE1 C22 C18 C19 70.6(2) 1_555 1_555 1_555 1_555 yes
CE1 C22 C18 C23 -108.4(3) 1_555 1_555 1_555 1_555 yes
CE1 C22 C18 C102 71.7(1) 1_555 1_555 1_555 1_555 yes
CE1 C22 C21 CE2 26.11(9) 1_555 1_555 1_555 1_555 yes
CE1 C22 C21 C20 -69.3(2) 1_555 1_555 1_555 1_555 yes
CE1 C22 C21 C31 124.7(3) 1_555 1_555 1_555 1_555 yes
CE1 C22 C21 C102 -68.9(1) 1_555 1_555 1_555 1_555 yes
CE1 C22 C102 CE2 11.6(1) 1_555 1_555 1_555 1_555 yes
CE1 C22 C102 C18 -87.2(2) 1_555 1_555 1_555 1_555 yes
CE1 C22 C102 C19 -85.1(3) 1_555 1_555 1_555 1_555 yes
CE1 C22 C102 C20 94.1(3) 1_555 1_555 1_555 1_555 yes
CE1 C22 C102 C21 93.4(2) 1_555 1_555 1_555 1_555 yes
CE1 C35 O1 C36 -164.0(3) 1_555 1_555 1_555 1_555 yes
CE1 C101 CE2 C1 89.8(2) 1_555 1_555 1_555 1_555 yes
CE1 C101 CE2 C2 159.9(2) 1_555 1_555 1_555 1_555 yes
CE1 C101 CE2 C3 -122.6(2) 1_555 1_555 1_555 1_555 yes
CE1 C101 CE2 C18 -48.0(2) 1_555 1_555 1_555 1_555 yes
CE1 C101 CE2 C21 73.8(4) 1_555 1_555 1_555 1_555 yes
CE1 C101 CE2 C22 -96.4(9) 1_555 1_555 1_555 1_555 yes
CE1 C101 CE2 C102 -0.0(2) 1_555 1_555 1_555 1_555 yes
CE1 C101 C1 CE2 -28.96(7) 1_555 1_555 1_555 1_555 yes
CE1 C101 C1 C2 -90.3(2) 1_555 1_555 1_555 1_555 yes
CE1 C101 C1 C5 88.3(2) 1_555 1_555 1_555 1_555 yes
CE1 C101 C1 C6 66(27) 1_555 1_555 1_555 1_555 yes
CE1 C101 C2 CE2 -9.6(1) 1_555 1_555 1_555 1_555 yes
CE1 C101 C2 C1 87.8(2) 1_555 1_555 1_555 1_555 yes
CE1 C101 C2 C3 -93.5(2) 1_555 1_555 1_555 1_555 yes
CE1 C101 C3 CE2 24.11(8) 1_555 1_555 1_555 1_555 yes
CE1 C101 C3 C2 88.6(2) 1_555 1_555 1_555 1_555 yes
CE1 C101 C3 C4 -90.7(2) 1_555 1_555 1_555 1_555 yes
CE1 C101 C3 C10 136(1) 1_555 1_555 1_555 1_555 yes
CE1 C101 C4 C3 92.9(2) 1_555 1_555 1_555 1_555 yes
CE1 C101 C4 C5 -87.0(2) 1_555 1_555 1_555 1_555 yes
CE1 C101 C4 C14 -135(1) 1_555 1_555 1_555 1_555 yes
CE1 C101 C5 C1 -88.4(2) 1_555 1_555 1_555 1_555 yes
CE1 C101 C5 C4 92.5(2) 1_555 1_555 1_555 1_555 yes
CE1 C102 CE2 C1 -49.6(2) 1_555 1_555 1_555 1_555 yes
CE1 C102 CE2 C2 -100(1) 1_555 1_555 1_555 1_555 yes
CE1 C102 CE2 C3 70.3(4) 1_555 1_555 1_555 1_555 yes
CE1 C102 CE2 C18 86.3(2) 1_555 1_555 1_555 1_555 yes
CE1 C102 CE2 C21 -126.0(2) 1_555 1_555 1_555 1_555 yes
CE1 C102 CE2 C22 155.5(2) 1_555 1_555 1_555 1_555 yes
CE1 C102 CE2 C101 0.0(2) 1_555 1_555 1_555 1_555 yes
CE1 C102 C18 CE2 -28.97(7) 1_555 1_555 1_555 1_555 yes
CE1 C102 C18 C19 89.2(2) 1_555 1_555 1_555 1_555 yes
CE1 C102 C18 C22 -89.5(2) 1_555 1_555 1_555 1_555 yes
CE1 C102 C18 C23 -98(38) 1_555 1_555 1_555 1_555 yes
CE1 C102 C19 C18 -87.3(2) 1_555 1_555 1_555 1_555 yes
CE1 C102 C19 C20 94.4(2) 1_555 1_555 1_555 1_555 yes
CE1 C102 C20 C19 -87.0(2) 1_555 1_555 1_555 1_555 yes
CE1 C102 C20 C21 91.7(2) 1_555 1_555 1_555 1_555 yes
CE1 C102 C20 C27 -137(1) 1_555 1_555 1_555 1_555 yes
CE1 C102 C21 CE2 23.10(8) 1_555 1_555 1_555 1_555 yes
CE1 C102 C21 C20 -92.9(2) 1_555 1_555 1_555 1_555 yes
CE1 C102 C21 C22 87.6(2) 1_555 1_555 1_555 1_555 yes
CE1 C102 C21 C31 136(1) 1_555 1_555 1_555 1_555 yes
CE1 C102 C22 CE2 -11.6(1) 1_555 1_555 1_555 1_555 yes
CE1 C102 C22 C18 87.2(2) 1_555 1_555 1_555 1_555 yes
CE1 C102 C22 C21 -93.4(2) 1_555 1_555 1_555 1_555 yes
CE2 CE1 O1 C35 -178.3(4) 1_555 1_555 1_555 1_555 yes
CE2 CE1 O1 C36 -45.0(9) 1_555 1_555 1_555 1_555 yes
CE2 CE1 C1 C2 -28.5(2) 1_555 1_555 1_555 1_555 yes
CE2 CE1 C1 C5 -139.5(2) 1_555 1_555 1_555 1_555 yes
CE2 CE1 C1 C6 96.7(3) 1_555 1_555 1_555 1_555 yes
CE2 CE1 C1 C101 -83.9(2) 1_555 1_555 1_555 1_555 yes
CE2 CE1 C2 C1 143.5(3) 1_555 1_555 1_555 1_555 yes
CE2 CE1 C2 C3 -101.8(3) 1_555 1_555 1_555 1_555 yes
CE2 CE1 C2 C101 -157.8(3) 1_555 1_555 1_555 1_555 yes
CE2 CE1 C3 C2 59.7(2) 1_555 1_555 1_555 1_555 yes
CE2 CE1 C3 C4 173.1(2) 1_555 1_555 1_555 1_555 yes
CE2 CE1 C3 C10 -49.7(3) 1_555 1_555 1_555 1_555 yes
CE2 CE1 C3 C101 115.8(2) 1_555 1_555 1_555 1_555 yes
CE2 CE1 C4 C3 -6.1(2) 1_555 1_555 1_555 1_555 yes
CE2 CE1 C4 C5 106.4(2) 1_555 1_555 1_555 1_555 yes
CE2 CE1 C4 C14 -138.7(3) 1_555 1_555 1_555 1_555 yes
CE2 CE1 C4 C101 50.2(2) 1_555 1_555 1_555 1_555 yes
CE2 CE1 C5 C1 39.4(2) 1_555 1_555 1_555 1_555 yes
CE2 CE1 C5 C4 -75.7(2) 1_555 1_555 1_555 1_555 yes
CE2 CE1 C5 C101 -19.1(2) 1_555 1_555 1_555 1_555 yes
CE2 CE1 C18 C19 -135.0(2) 1_555 1_555 1_555 1_555 yes
CE2 CE1 C18 C22 -24.5(2) 1_555 1_555 1_555 1_555 yes
CE2 CE1 C18 C23 99.7(3) 1_555 1_555 1_555 1_555 yes
CE2 CE1 C18 C102 -79.9(2) 1_555 1_555 1_555 1_555 yes
CE2 CE1 C19 C18 43.4(2) 1_555 1_555 1_555 1_555 yes
CE2 CE1 C19 C20 -71.3(2) 1_555 1_555 1_555 1_555 yes
CE2 CE1 C19 C102 -15.3(2) 1_555 1_555 1_555 1_555 yes
CE2 CE1 C20 C19 109.4(2) 1_555 1_555 1_555 1_555 yes
CE2 CE1 C20 C21 -4.1(2) 1_555 1_555 1_555 1_555 yes
CE2 CE1 C20 C27 -135.7(3) 1_555 1_555 1_555 1_555 yes
CE2 CE1 C20 C102 52.8(2) 1_555 1_555 1_555 1_555 yes
CE2 CE1 C21 C20 175.2(2) 1_555 1_555 1_555 1_555 yes
CE2 CE1 C21 C22 62.8(2) 1_555 1_555 1_555 1_555 yes
CE2 CE1 C21 C31 -46.9(3) 1_555 1_555 1_555 1_555 yes
CE2 CE1 C21 C102 118.9(2) 1_555 1_555 1_555 1_555 yes
CE2 CE1 C22 C18 148.2(3) 1_555 1_555 1_555 1_555 yes
CE2 CE1 C22 C21 -96.5(3) 1_555 1_555 1_555 1_555 yes
CE2 CE1 C22 C102 -152.8(3) 1_555 1_555 1_555 1_555 yes
CE2 CE1 C35 O1 177.5(6) 1_555 1_555 1_555 1_555 yes
CE2 CE1 C101 C1 89.0(2) 1_555 1_555 1_555 1_555 yes
CE2 CE1 C101 C2 17.7(2) 1_555 1_555 1_555 1_555 yes
CE2 CE1 C101 C3 -55.3(2) 1_555 1_555 1_555 1_555 yes
CE2 CE1 C101 C4 -127.0(2) 1_555 1_555 1_555 1_555 yes
CE2 CE1 C101 C5 160.4(2) 1_555 1_555 1_555 1_555 yes
CE2 CE1 C102 C18 92.5(2) 1_555 1_555 1_555 1_555 yes
CE2 CE1 C102 C19 164.0(2) 1_555 1_555 1_555 1_555 yes
CE2 CE1 C102 C20 -123.4(2) 1_555 1_555 1_555 1_555 yes
CE2 CE1 C102 C21 -51.4(2) 1_555 1_555 1_555 1_555 yes
CE2 CE1 C102 C22 21.4(2) 1_555 1_555 1_555 1_555 yes
CE2 C1 CE1 O1 160.9(2) 1_555 1_555 1_555 1_555 yes
CE2 C1 CE1 C2 28.5(2) 1_555 1_555 1_555 1_555 yes
CE2 C1 CE1 C3 64.7(2) 1_555 1_555 1_555 1_555 yes
CE2 C1 CE1 C4 103.4(2) 1_555 1_555 1_555 1_555 yes
CE2 C1 CE1 C5 139.5(2) 1_555 1_555 1_555 1_555 yes
CE2 C1 CE1 C18 0.1(2) 1_555 1_555 1_555 1_555 yes
CE2 C1 CE1 C19 -69.5(3) 1_555 1_555 1_555 1_555 yes
CE2 C1 CE1 C20 -73.0(2) 1_555 1_555 1_555 1_555 yes
CE2 C1 CE1 C21 -45.0(2) 1_555 1_555 1_555 1_555 yes
CE2 C1 CE1 C22 -13.8(2) 1_555 1_555 1_555 1_555 yes
CE2 C1 CE1 C35 -168.0(2) 1_555 1_555 1_555 1_555 yes
CE2 C1 CE1 C101 83.9(2) 1_555 1_555 1_555 1_555 yes
CE2 C1 CE1 C102 -40.3(2) 1_555 1_555 1_555 1_555 yes
CE2 C1 C2 C3 -87.0(3) 1_555 1_555 1_555 1_555 yes
CE2 C1 C2 C101 -85.9(2) 1_555 1_555 1_555 1_555 yes
CE2 C1 C5 C4 55.6(3) 1_555 1_555 1_555 1_555 yes
CE2 C1 C5 C101 54.8(1) 1_555 1_555 1_555 1_555 yes
CE2 C1 C6 C7 -83.9(3) 1_555 1_555 1_555 1_555 yes
CE2 C1 C6 C8 155.7(2) 1_555 1_555 1_555 1_555 yes
CE2 C1 C6 C9 36.5(3) 1_555 1_555 1_555 1_555 yes
CE2 C1 C101 C2 61.3(2) 1_555 1_555 1_555 1_555 yes
CE2 C1 C101 C3 63.5(3) 1_555 1_555 1_555 1_555 yes
CE2 C1 C101 C4 -118.7(3) 1_555 1_555 1_555 1_555 yes
CE2 C1 C101 C5 -117.2(2) 1_555 1_555 1_555 1_555 yes
CE2 C2 CE1 O1 152.6(2) 1_555 1_555 1_555 1_555 yes
CE2 C2 CE1 C1 -143.5(3) 1_555 1_555 1_555 1_555 yes
CE2 C2 CE1 C3 101.8(3) 1_555 1_555 1_555 1_555 yes
CE2 C2 CE1 C4 138.4(2) 1_555 1_555 1_555 1_555 yes
CE2 C2 CE1 C5 178.3(2) 1_555 1_555 1_555 1_555 yes
CE2 C2 CE1 C18 20.3(2) 1_555 1_555 1_555 1_555 yes
CE2 C2 CE1 C19 -5.1(3) 1_555 1_555 1_555 1_555 yes
CE2 C2 CE1 C20 -40.2(2) 1_555 1_555 1_555 1_555 yes
CE2 C2 CE1 C21 -27.8(2) 1_555 1_555 1_555 1_555 yes
CE2 C2 CE1 C22 1.6(2) 1_555 1_555 1_555 1_555 yes
CE2 C2 CE1 C35 -163.5(2) 1_555 1_555 1_555 1_555 yes
CE2 C2 CE1 C101 157.8(3) 1_555 1_555 1_555 1_555 yes
CE2 C2 CE1 C102 -10.7(2) 1_555 1_555 1_555 1_555 yes
CE2 C2 C1 C5 84.7(3) 1_555 1_555 1_555 1_555 yes
CE2 C2 C1 C6 -93.9(3) 1_555 1_555 1_555 1_555 yes
CE2 C2 C1 C101 85.9(2) 1_555 1_555 1_555 1_555 yes
CE2 C2 C3 C4 -92.9(2) 1_555 1_555 1_555 1_555 yes
CE2 C2 C3 C10 99.7(3) 1_555 1_555 1_555 1_555 yes
CE2 C2 C3 C101 -93.5(2) 1_555 1_555 1_555 1_555 yes
CE2 C2 C101 C1 -97.4(2) 1_555 1_555 1_555 1_555 yes
CE2 C2 C101 C3 83.9(2) 1_555 1_555 1_555 1_555 yes
CE2 C2 C101 C4 82.6(4) 1_555 1_555 1_555 1_555 yes
CE2 C2 C101 C5 -95.2(3) 1_555 1_555 1_555 1_555 yes
CE2 C3 CE1 O1 158.3(2) 1_555 1_555 1_555 1_555 yes
CE2 C3 CE1 C1 -95.9(2) 1_555 1_555 1_555 1_555 yes
CE2 C3 CE1 C2 -59.7(2) 1_555 1_555 1_555 1_555 yes
CE2 C3 CE1 C4 -173.1(2) 1_555 1_555 1_555 1_555 yes
CE2 C3 CE1 C5 -135.5(2) 1_555 1_555 1_555 1_555 yes
CE2 C3 CE1 C18 54.9(2) 1_555 1_555 1_555 1_555 yes
CE2 C3 CE1 C19 57.6(2) 1_555 1_555 1_555 1_555 yes
CE2 C3 CE1 C20 5.1(2) 1_555 1_555 1_555 1_555 yes
CE2 C3 CE1 C21 0.4(2) 1_555 1_555 1_555 1_555 yes
CE2 C3 CE1 C22 26.6(2) 1_555 1_555 1_555 1_555 yes
CE2 C3 CE1 C35 -164.5(2) 1_555 1_555 1_555 1_555 yes
CE2 C3 CE1 C101 -115.8(2) 1_555 1_555 1_555 1_555 yes
CE2 C3 CE1 C102 28.7(2) 1_555 1_555 1_555 1_555 yes
CE2 C3 C2 C1 94.7(3) 1_555 1_555 1_555 1_555 yes
CE2 C3 C2 C101 93.5(2) 1_555 1_555 1_555 1_555 yes
CE2 C3 C4 C5 -63.1(3) 1_555 1_555 1_555 1_555 yes
CE2 C3 C4 C14 127.4(3) 1_555 1_555 1_555 1_555 yes
CE2 C3 C4 C101 -63.2(2) 1_555 1_555 1_555 1_555 yes
CE2 C3 C10 C11 23.4(3) 1_555 1_555 1_555 1_555 yes
CE2 C3 C10 C12 140.4(3) 1_555 1_555 1_555 1_555 yes
CE2 C3 C10 C13 -98.4(3) 1_555 1_555 1_555 1_555 yes
CE2 C3 C101 C1 -66.6(3) 1_555 1_555 1_555 1_555 yes
CE2 C3 C101 C2 -64.4(2) 1_555 1_555 1_555 1_555 yes
CE2 C3 C101 C4 114.8(2) 1_555 1_555 1_555 1_555 yes
CE2 C3 C101 C5 114.6(3) 1_555 1_555 1_555 1_555 yes
CE2 C18 CE1 O1 -162.8(2) 1_555 1_555 1_555 1_555 yes
CE2 C18 CE1 C1 -0.1(2) 1_555 1_555 1_555 1_555 yes
CE2 C18 CE1 C2 -16.2(2) 1_555 1_555 1_555 1_555 yes
CE2 C18 CE1 C3 -48.2(2) 1_555 1_555 1_555 1_555 yes
CE2 C18 CE1 C4 -76.7(2) 1_555 1_555 1_555 1_555 yes
CE2 C18 CE1 C5 -71.6(3) 1_555 1_555 1_555 1_555 yes
CE2 C18 CE1 C19 135.0(2) 1_555 1_555 1_555 1_555 yes
CE2 C18 CE1 C20 99.1(2) 1_555 1_555 1_555 1_555 yes
CE2 C18 CE1 C21 60.4(2) 1_555 1_555 1_555 1_555 yes
CE2 C18 CE1 C22 24.5(2) 1_555 1_555 1_555 1_555 yes
CE2 C18 CE1 C35 167.2(2) 1_555 1_555 1_555 1_555 yes
CE2 C18 CE1 C101 -42.2(2) 1_555 1_555 1_555 1_555 yes
CE2 C18 CE1 C102 79.9(2) 1_555 1_555 1_555 1_555 yes
CE2 C18 C19 C20 54.9(3) 1_555 1_555 1_555 1_555 yes
CE2 C18 C19 C102 53.5(1) 1_555 1_555 1_555 1_555 yes
CE2 C18 C22 C21 -85.8(3) 1_555 1_555 1_555 1_555 yes
CE2 C18 C22 C102 -85.3(2) 1_555 1_555 1_555 1_555 yes
CE2 C18 C23 C24 31.5(3) 1_555 1_555 1_555 1_555 yes
CE2 C18 C23 C25 -87.7(3) 1_555 1_555 1_555 1_555 yes
CE2 C18 C23 C26 151.4(3) 1_555 1_555 1_555 1_555 yes
CE2 C18 C102 C19 -118.1(2) 1_555 1_555 1_555 1_555 yes
CE2 C18 C102 C20 -120.9(3) 1_555 1_555 1_555 1_555 yes
CE2 C18 C102 C21 61.4(3) 1_555 1_555 1_555 1_555 yes
CE2 C18 C102 C22 60.5(2) 1_555 1_555 1_555 1_555 yes
CE2 C21 CE1 O1 -155.1(2) 1_555 1_555 1_555 1_555 yes
CE2 C21 CE1 C1 53.6(2) 1_555 1_555 1_555 1_555 yes
CE2 C21 CE1 C2 25.1(2) 1_555 1_555 1_555 1_555 yes
CE2 C21 CE1 C3 -0.4(2) 1_555 1_555 1_555 1_555 yes
CE2 C21 CE1 C4 5.5(2) 1_555 1_555 1_555 1_555 yes
CE2 C21 CE1 C5 57.2(2) 1_555 1_555 1_555 1_555 yes
CE2 C21 CE1 C18 -98.6(2) 1_555 1_555 1_555 1_555 yes
CE2 C21 CE1 C19 -138.3(2) 1_555 1_555 1_555 1_555 yes
CE2 C21 CE1 C20 -175.2(2) 1_555 1_555 1_555 1_555 yes
CE2 C21 CE1 C22 -62.8(2) 1_555 1_555 1_555 1_555 yes
CE2 C21 CE1 C35 165.4(2) 1_555 1_555 1_555 1_555 yes
CE2 C21 CE1 C101 28.1(2) 1_555 1_555 1_555 1_555 yes
CE2 C21 CE1 C102 -118.9(2) 1_555 1_555 1_555 1_555 yes
CE2 C21 C20 C19 -62.4(3) 1_555 1_555 1_555 1_555 yes
CE2 C21 C20 C27 127.0(3) 1_555 1_555 1_555 1_555 yes
CE2 C21 C20 C102 -63.4(2) 1_555 1_555 1_555 1_555 yes
CE2 C21 C22 C18 95.5(3) 1_555 1_555 1_555 1_555 yes
CE2 C21 C22 C102 95.0(2) 1_555 1_555 1_555 1_555 yes
CE2 C21 C31 C32 26.2(3) 1_555 1_555 1_555 1_555 yes
CE2 C21 C31 C33 -94.4(3) 1_555 1_555 1_555 1_555 yes
CE2 C21 C31 C34 143.0(2) 1_555 1_555 1_555 1_555 yes
CE2 C21 C102 C18 -65.4(3) 1_555 1_555 1_555 1_555 yes
CE2 C21 C102 C19 113.9(3) 1_555 1_555 1_555 1_555 yes
CE2 C21 C102 C20 116.0(2) 1_555 1_555 1_555 1_555 yes
CE2 C21 C102 C22 -64.5(2) 1_555 1_555 1_555 1_555 yes
CE2 C22 CE1 O1 -156.8(2) 1_555 1_555 1_555 1_555 yes
CE2 C22 CE1 C1 17.7(2) 1_555 1_555 1_555 1_555 yes
CE2 C22 CE1 C2 -1.7(2) 1_555 1_555 1_555 1_555 yes
CE2 C22 CE1 C3 -31.1(2) 1_555 1_555 1_555 1_555 yes
CE2 C22 CE1 C4 -43.4(2) 1_555 1_555 1_555 1_555 yes
CE2 C22 CE1 C5 -6.2(3) 1_555 1_555 1_555 1_555 yes
CE2 C22 CE1 C18 -148.2(3) 1_555 1_555 1_555 1_555 yes
CE2 C22 CE1 C19 173.3(2) 1_555 1_555 1_555 1_555 yes
CE2 C22 CE1 C20 133.6(2) 1_555 1_555 1_555 1_555 yes
CE2 C22 CE1 C21 96.5(3) 1_555 1_555 1_555 1_555 yes
CE2 C22 CE1 C35 161.7(2) 1_555 1_555 1_555 1_555 yes
CE2 C22 CE1 C101 -13.4(2) 1_555 1_555 1_555 1_555 yes
CE2 C22 CE1 C102 152.8(3) 1_555 1_555 1_555 1_555 yes
CE2 C22 C18 C19 84.1(3) 1_555 1_555 1_555 1_555 yes
CE2 C22 C18 C23 -94.8(3) 1_555 1_555 1_555 1_555 yes
CE2 C22 C18 C102 85.3(2) 1_555 1_555 1_555 1_555 yes
CE2 C22 C21 C20 -95.4(2) 1_555 1_555 1_555 1_555 yes
CE2 C22 C21 C31 98.5(3) 1_555 1_555 1_555 1_555 yes
CE2 C22 C21 C102 -95.0(2) 1_555 1_555 1_555 1_555 yes
CE2 C22 C102 C18 -98.8(2) 1_555 1_555 1_555 1_555 yes
CE2 C22 C102 C19 -96.7(3) 1_555 1_555 1_555 1_555 yes
CE2 C22 C102 C20 82.5(4) 1_555 1_555 1_555 1_555 yes
CE2 C22 C102 C21 81.7(2) 1_555 1_555 1_555 1_555 yes
CE2 C101 CE1 O1 158.2(2) 1_555 1_555 1_555 1_555 yes
CE2 C101 CE1 C1 -89.0(2) 1_555 1_555 1_555 1_555 yes
CE2 C101 CE1 C2 -17.7(2) 1_555 1_555 1_555 1_555 yes
CE2 C101 CE1 C3 55.3(2) 1_555 1_555 1_555 1_555 yes
CE2 C101 CE1 C4 127.0(2) 1_555 1_555 1_555 1_555 yes
CE2 C101 CE1 C5 -160.4(2) 1_555 1_555 1_555 1_555 yes
CE2 C101 CE1 C18 42.4(2) 1_555 1_555 1_555 1_555 yes
CE2 C101 CE1 C19 35.7(4) 1_555 1_555 1_555 1_555 yes
CE2 C101 CE1 C20 -48.6(2) 1_555 1_555 1_555 1_555 yes
CE2 C101 CE1 C21 -24.6(2) 1_555 1_555 1_555 1_555 yes
CE2 C101 CE1 C22 10.5(2) 1_555 1_555 1_555 1_555 yes
CE2 C101 CE1 C35 -165.7(2) 1_555 1_555 1_555 1_555 yes
CE2 C101 CE1 C102 0.0(1) 1_555 1_555 1_555 1_555 yes
CE2 C101 C1 C2 -61.3(2) 1_555 1_555 1_555 1_555 yes
CE2 C101 C1 C5 117.2(2) 1_555 1_555 1_555 1_555 yes
CE2 C101 C1 C6 95(27) 1_555 1_555 1_555 1_555 yes
CE2 C101 C2 C1 97.4(2) 1_555 1_555 1_555 1_555 yes
CE2 C101 C2 C3 -83.9(2) 1_555 1_555 1_555 1_555 yes
CE2 C101 C3 C2 64.4(2) 1_555 1_555 1_555 1_555 yes
CE2 C101 C3 C4 -114.8(2) 1_555 1_555 1_555 1_555 yes
CE2 C101 C3 C10 111(1) 1_555 1_555 1_555 1_555 yes
CE2 C101 C4 C3 68.8(2) 1_555 1_555 1_555 1_555 yes
CE2 C101 C4 C5 -111.1(2) 1_555 1_555 1_555 1_555 yes
CE2 C101 C4 C14 -159(1) 1_555 1_555 1_555 1_555 yes
CE2 C101 C5 C1 -78.1(2) 1_555 1_555 1_555 1_555 yes
CE2 C101 C5 C4 102.8(2) 1_555 1_555 1_555 1_555 yes
CE2 C102 CE1 O1 -158.6(2) 1_555 1_555 1_555 1_555 yes
CE2 C102 CE1 C1 41.1(2) 1_555 1_555 1_555 1_555 yes
CE2 C102 CE1 C2 8.7(2) 1_555 1_555 1_555 1_555 yes
CE2 C102 CE1 C3 -26.3(2) 1_555 1_555 1_555 1_555 yes
CE2 C102 CE1 C4 -50.1(2) 1_555 1_555 1_555 1_555 yes
CE2 C102 CE1 C5 40.6(3) 1_555 1_555 1_555 1_555 yes
CE2 C102 CE1 C18 -92.5(2) 1_555 1_555 1_555 1_555 yes
CE2 C102 CE1 C19 -164.0(2) 1_555 1_555 1_555 1_555 yes
CE2 C102 CE1 C20 123.4(2) 1_555 1_555 1_555 1_555 yes
CE2 C102 CE1 C21 51.4(2) 1_555 1_555 1_555 1_555 yes
CE2 C102 CE1 C22 -21.4(2) 1_555 1_555 1_555 1_555 yes
CE2 C102 CE1 C35 165.4(2) 1_555 1_555 1_555 1_555 yes
CE2 C102 CE1 C101 -0.0(1) 1_555 1_555 1_555 1_555 yes
CE2 C102 C18 C19 118.1(2) 1_555 1_555 1_555 1_555 yes
CE2 C102 C18 C22 -60.5(2) 1_555 1_555 1_555 1_555 yes
CE2 C102 C18 C23 -69(38) 1_555 1_555 1_555 1_555 yes
CE2 C102 C19 C18 -78.8(2) 1_555 1_555 1_555 1_555 yes
CE2 C102 C19 C20 102.9(2) 1_555 1_555 1_555 1_555 yes
CE2 C102 C20 C19 -112.3(2) 1_555 1_555 1_555 1_555 yes
CE2 C102 C20 C21 66.4(2) 1_555 1_555 1_555 1_555 yes
CE2 C102 C20 C27 -162(1) 1_555 1_555 1_555 1_555 yes
CE2 C102 C21 C20 -116.0(2) 1_555 1_555 1_555 1_555 yes
CE2 C102 C21 C22 64.5(2) 1_555 1_555 1_555 1_555 yes
CE2 C102 C21 C31 113(1) 1_555 1_555 1_555 1_555 yes
CE2 C102 C22 C18 98.8(2) 1_555 1_555 1_555 1_555 yes
CE2 C102 C22 C21 -81.7(2) 1_555 1_555 1_555 1_555 yes
O1 CE1 CE2 C1 -124.3(4) 1_555 1_555 1_555 1_555 yes
O1 CE1 CE2 C2 -107.0(4) 1_555 1_555 1_555 1_555 yes
O1 CE1 CE2 C3 -74.4(4) 1_555 1_555 1_555 1_555 yes
O1 CE1 CE2 C18 55.6(4) 1_555 1_555 1_555 1_555 yes
O1 CE1 CE2 C21 105.2(4) 1_555 1_555 1_555 1_555 yes
O1 CE1 CE2 C22 70.9(5) 1_555 1_555 1_555 1_555 yes
O1 CE1 CE2 C101 -97.5(4) 1_555 1_555 1_555 1_555 yes
O1 CE1 CE2 C102 82.5(4) 1_555 1_555 1_555 1_555 yes
O1 CE1 C1 C2 132.4(2) 1_555 1_555 1_555 1_555 yes
O1 CE1 C1 C5 21.4(2) 1_555 1_555 1_555 1_555 yes
O1 CE1 C1 C6 -102.4(2) 1_555 1_555 1_555 1_555 yes
O1 CE1 C1 C101 77.0(2) 1_555 1_555 1_555 1_555 yes
O1 CE1 C2 C1 -64.0(2) 1_555 1_555 1_555 1_555 yes
O1 CE1 C2 C3 50.8(2) 1_555 1_555 1_555 1_555 yes
O1 CE1 C2 C101 -5.3(2) 1_555 1_555 1_555 1_555 yes
O1 CE1 C3 C2 -142.0(2) 1_555 1_555 1_555 1_555 yes
O1 CE1 C3 C4 -28.5(2) 1_555 1_555 1_555 1_555 yes
O1 CE1 C3 C10 108.6(3) 1_555 1_555 1_555 1_555 yes
O1 CE1 C3 C101 -85.8(2) 1_555 1_555 1_555 1_555 yes
O1 CE1 C4 C3 153.4(2) 1_555 1_555 1_555 1_555 yes
O1 CE1 C4 C5 -94.1(2) 1_555 1_555 1_555 1_555 yes
O1 CE1 C4 C14 20.8(2) 1_555 1_555 1_555 1_555 yes
O1 CE1 C4 C101 -150.3(1) 1_555 1_555 1_555 1_555 yes
O1 CE1 C5 C1 -160.7(2) 1_555 1_555 1_555 1_555 yes
O1 CE1 C5 C4 84.2(2) 1_555 1_555 1_555 1_555 yes
O1 CE1 C5 C101 140.8(1) 1_555 1_555 1_555 1_555 yes
O1 CE1 C18 C19 62.1(2) 1_555 1_555 1_555 1_555 yes
O1 CE1 C18 C22 172.6(2) 1_555 1_555 1_555 1_555 yes
O1 CE1 C18 C23 -63.1(2) 1_555 1_555 1_555 1_555 yes
O1 CE1 C18 C102 117.3(1) 1_555 1_555 1_555 1_555 yes
O1 CE1 C19 C18 -115.9(2) 1_555 1_555 1_555 1_555 yes
O1 CE1 C19 C20 129.4(2) 1_555 1_555 1_555 1_555 yes
O1 CE1 C19 C102 -174.6(2) 1_555 1_555 1_555 1_555 yes
O1 CE1 C20 C19 -50.0(2) 1_555 1_555 1_555 1_555 yes
O1 CE1 C20 C21 -163.5(2) 1_555 1_555 1_555 1_555 yes
O1 CE1 C20 C27 65.0(3) 1_555 1_555 1_555 1_555 yes
O1 CE1 C20 C102 -106.6(1) 1_555 1_555 1_555 1_555 yes
O1 CE1 C21 C20 20.1(2) 1_555 1_555 1_555 1_555 yes
O1 CE1 C21 C22 -92.3(2) 1_555 1_555 1_555 1_555 yes
O1 CE1 C21 C31 157.9(2) 1_555 1_555 1_555 1_555 yes
O1 CE1 C21 C102 -36.2(2) 1_555 1_555 1_555 1_555 yes
O1 CE1 C22 C18 -8.6(2) 1_555 1_555 1_555 1_555 yes
O1 CE1 C22 C21 106.7(2) 1_555 1_555 1_555 1_555 yes
O1 CE1 C22 C102 50.5(2) 1_555 1_555 1_555 1_555 yes
O1 CE1 C101 C1 -112.8(2) 1_555 1_555 1_555 1_555 yes
O1 CE1 C101 C2 175.9(2) 1_555 1_555 1_555 1_555 yes
O1 CE1 C101 C3 102.9(2) 1_555 1_555 1_555 1_555 yes
O1 CE1 C101 C4 31.2(2) 1_555 1_555 1_555 1_555 yes
O1 CE1 C101 C5 -41.4(2) 1_555 1_555 1_555 1_555 yes
O1 CE1 C102 C18 -66.1(2) 1_555 1_555 1_555 1_555 yes
O1 CE1 C102 C19 5.4(2) 1_555 1_555 1_555 1_555 yes
O1 CE1 C102 C20 78.0(2) 1_555 1_555 1_555 1_555 yes
O1 CE1 C102 C21 150.0(2) 1_555 1_555 1_555 1_555 yes
O1 CE1 C102 C22 -137.1(2) 1_555 1_555 1_555 1_555 yes
O1 C35 CE1 C1 -125.1(2) 1_555 1_555 1_555 1_555 yes
O1 C35 CE1 C2 -115.4(2) 1_555 1_555 1_555 1_555 yes
O1 C35 CE1 C3 -80.7(2) 1_555 1_555 1_555 1_555 yes
O1 C35 CE1 C4 -76.6(2) 1_555 1_555 1_555 1_555 yes
O1 C35 CE1 C5 -102.0(2) 1_555 1_555 1_555 1_555 yes
O1 C35 CE1 C18 61.1(2) 1_555 1_555 1_555 1_555 yes
O1 C35 CE1 C19 76.1(2) 1_555 1_555 1_555 1_555 yes
O1 C35 CE1 C20 104.7(2) 1_555 1_555 1_555 1_555 yes
O1 C35 CE1 C21 113.9(2) 1_555 1_555 1_555 1_555 yes
O1 C35 CE1 C22 84.6(2) 1_555 1_555 1_555 1_555 yes
O1 C35 CE1 C101 -99.7(2) 1_555 1_555 1_555 1_555 yes
O1 C35 CE1 C102 88.5(2) 1_555 1_555 1_555 1_555 yes
C1 CE1 CE2 C2 17.3(1) 1_555 1_555 1_555 1_555 yes
C1 CE1 CE2 C3 49.9(1) 1_555 1_555 1_555 1_555 yes
C1 CE1 CE2 C18 179.9(1) 1_555 1_555 1_555 1_555 yes
C1 CE1 CE2 C21 -130.5(1) 1_555 1_555 1_555 1_555 yes
C1 CE1 CE2 C22 -164.8(2) 1_555 1_555 1_555 1_555 yes
C1 CE1 CE2 C101 26.82(7) 1_555 1_555 1_555 1_555 yes
C1 CE1 CE2 C102 -153.2(1) 1_555 1_555 1_555 1_555 yes
C1 CE1 O1 C35 64.0(2) 1_555 1_555 1_555 1_555 yes
C1 CE1 O1 C36 -162.7(7) 1_555 1_555 1_555 1_555 yes
C1 CE1 C2 C3 114.8(3) 1_555 1_555 1_555 1_555 yes
C1 CE1 C2 C101 58.7(2) 1_555 1_555 1_555 1_555 yes
C1 CE1 C3 C2 -36.2(2) 1_555 1_555 1_555 1_555 yes
C1 CE1 C3 C4 77.3(2) 1_555 1_555 1_555 1_555 yes
C1 CE1 C3 C10 -145.6(3) 1_555 1_555 1_555 1_555 yes
C1 CE1 C3 C101 20.0(1) 1_555 1_555 1_555 1_555 yes
C1 CE1 C4 C3 -76.4(2) 1_555 1_555 1_555 1_555 yes
C1 CE1 C4 C5 36.0(2) 1_555 1_555 1_555 1_555 yes
C1 CE1 C4 C14 151.0(3) 1_555 1_555 1_555 1_555 yes
C1 CE1 C4 C101 -20.1(1) 1_555 1_555 1_555 1_555 yes
C1 CE1 C5 C4 -115.1(3) 1_555 1_555 1_555 1_555 yes
C1 CE1 C5 C101 -58.5(2) 1_555 1_555 1_555 1_555 yes
C1 CE1 C18 C19 -135.2(2) 1_555 1_555 1_555 1_555 yes
C1 CE1 C18 C22 -24.7(3) 1_555 1_555 1_555 1_555 yes
C1 CE1 C18 C23 99.6(3) 1_555 1_555 1_555 1_555 yes
C1 CE1 C18 C102 -80.0(2) 1_555 1_555 1_555 1_555 yes
C1 CE1 C19 C18 109.3(3) 1_555 1_555 1_555 1_555 yes
C1 CE1 C19 C20 -5.5(4) 1_555 1_555 1_555 1_555 yes
C1 CE1 C19 C102 50.5(3) 1_555 1_555 1_555 1_555 yes
C1 CE1 C20 C19 177.4(2) 1_555 1_555 1_555 1_555 yes
C1 CE1 C20 C21 63.9(2) 1_555 1_555 1_555 1_555 yes
C1 CE1 C20 C27 -67.6(3) 1_555 1_555 1_555 1_555 yes
C1 CE1 C20 C102 120.8(1) 1_555 1_555 1_555 1_555 yes
C1 CE1 C21 C20 -131.2(2) 1_555 1_555 1_555 1_555 yes
C1 CE1 C21 C22 116.4(2) 1_555 1_555 1_555 1_555 yes
C1 CE1 C21 C31 6.7(3) 1_555 1_555 1_555 1_555 yes
C1 CE1 C21 C102 172.5(1) 1_555 1_555 1_555 1_555 yes
C1 CE1 C22 C18 165.9(2) 1_555 1_555 1_555 1_555 yes
C1 CE1 C22 C21 -78.8(2) 1_555 1_555 1_555 1_555 yes
C1 CE1 C22 C102 -135.1(1) 1_555 1_555 1_555 1_555 yes
C1 CE1 C101 C2 -71.3(2) 1_555 1_555 1_555 1_555 yes
C1 CE1 C101 C3 -144.4(2) 1_555 1_555 1_555 1_555 yes
C1 CE1 C101 C4 144.0(2) 1_555 1_555 1_555 1_555 yes
C1 CE1 C101 C5 71.3(2) 1_555 1_555 1_555 1_555 yes
C1 CE1 C102 C18 133.6(2) 1_555 1_555 1_555 1_555 yes
C1 CE1 C102 C19 -154.9(2) 1_555 1_555 1_555 1_555 yes
C1 CE1 C102 C20 -82.3(2) 1_555 1_555 1_555 1_555 yes
C1 CE1 C102 C21 -10.3(2) 1_555 1_555 1_555 1_555 yes
C1 CE1 C102 C22 62.5(2) 1_555 1_555 1_555 1_555 yes
C1 CE2 CE1 C2 -17.3(1) 1_555 1_555 1_555 1_555 yes
C1 CE2 CE1 C3 -49.9(1) 1_555 1_555 1_555 1_555 yes
C1 CE2 CE1 C4 -46.65(9) 1_555 1_555 1_555 1_555 yes
C1 CE2 CE1 C5 -18.6(1) 1_555 1_555 1_555 1_555 yes
C1 CE2 CE1 C18 -179.9(1) 1_555 1_555 1_555 1_555 yes
C1 CE2 CE1 C19 159.88(10) 1_555 1_555 1_555 1_555 yes
C1 CE2 CE1 C20 132.75(10) 1_555 1_555 1_555 1_555 yes
C1 CE2 CE1 C21 130.5(1) 1_555 1_555 1_555 1_555 yes
C1 CE2 CE1 C22 164.8(2) 1_555 1_555 1_555 1_555 yes
C1 CE2 CE1 C35 59.7(7) 1_555 1_555 1_555 1_555 yes
C1 CE2 CE1 C101 -26.82(7) 1_555 1_555 1_555 1_555 yes
C1 CE2 CE1 C102 153.2(1) 1_555 1_555 1_555 1_555 yes
C1 CE2 C2 C3 109.9(3) 1_555 1_555 1_555 1_555 yes
C1 CE2 C2 C101 55.4(2) 1_555 1_555 1_555 1_555 yes
C1 CE2 C3 C2 -37.2(2) 1_555 1_555 1_555 1_555 yes
C1 CE2 C3 C4 66.0(2) 1_555 1_555 1_555 1_555 yes
C1 CE2 C3 C10 -146.5(3) 1_555 1_555 1_555 1_555 yes
C1 CE2 C3 C101 17.5(1) 1_555 1_555 1_555 1_555 yes
C1 CE2 C18 C19 43.6(5) 1_555 1_555 1_555 1_555 yes
C1 CE2 C18 C22 149.6(4) 1_555 1_555 1_555 1_555 yes
C1 CE2 C18 C23 -92.0(4) 1_555 1_555 1_555 1_555 yes
C1 CE2 C18 C102 88.4(4) 1_555 1_555 1_555 1_555 yes
C1 CE2 C21 C20 -84.0(3) 1_555 1_555 1_555 1_555 yes
C1 CE2 C21 C22 174.1(3) 1_555 1_555 1_555 1_555 yes
C1 CE2 C21 C31 63.6(3) 1_555 1_555 1_555 1_555 yes
C1 CE2 C21 C102 -132.0(2) 1_555 1_555 1_555 1_555 yes
C1 CE2 C22 C18 -127.9(7) 1_555 1_555 1_555 1_555 yes
C1 CE2 C22 C21 -17.4(7) 1_555 1_555 1_555 1_555 yes
C1 CE2 C22 C102 -72.1(7) 1_555 1_555 1_555 1_555 yes
C1 CE2 C101 C2 -70.1(2) 1_555 1_555 1_555 1_555 yes
C1 CE2 C101 C3 -147.7(2) 1_555 1_555 1_555 1_555 yes
C1 CE2 C101 C4 147.1(2) 1_555 1_555 1_555 1_555 yes
C1 CE2 C101 C5 68.1(2) 1_555 1_555 1_555 1_555 yes
C1 CE2 C102 C18 -136.0(3) 1_555 1_555 1_555 1_555 yes
C1 CE2 C102 C19 -67.5(3) 1_555 1_555 1_555 1_555 yes
C1 CE2 C102 C20 12.0(3) 1_555 1_555 1_555 1_555 yes
C1 CE2 C102 C21 76.4(3) 1_555 1_555 1_555 1_555 yes
C1 CE2 C102 C22 154.9(3) 1_555 1_555 1_555 1_555 yes
C1 C2 CE1 C3 -114.8(3) 1_555 1_555 1_555 1_555 yes
C1 C2 CE1 C4 -78.2(2) 1_555 1_555 1_555 1_555 yes
C1 C2 CE1 C5 -38.2(2) 1_555 1_555 1_555 1_555 yes
C1 C2 CE1 C18 163.8(2) 1_555 1_555 1_555 1_555 yes
C1 C2 CE1 C19 138.3(2) 1_555 1_555 1_555 1_555 yes
C1 C2 CE1 C20 103.3(2) 1_555 1_555 1_555 1_555 yes
C1 C2 CE1 C21 115.7(2) 1_555 1_555 1_555 1_555 yes
C1 C2 CE1 C22 145.1(2) 1_555 1_555 1_555 1_555 yes
C1 C2 CE1 C35 -20.0(2) 1_555 1_555 1_555 1_555 yes
C1 C2 CE1 C101 -58.7(2) 1_555 1_555 1_555 1_555 yes
C1 C2 CE1 C102 132.7(2) 1_555 1_555 1_555 1_555 yes
C1 C2 CE2 C3 -109.9(3) 1_555 1_555 1_555 1_555 yes
C1 C2 CE2 C18 -127.3(6) 1_555 1_555 1_555 1_555 yes
C1 C2 CE2 C21 83.2(3) 1_555 1_555 1_555 1_555 yes
C1 C2 CE2 C22 149.2(4) 1_555 1_555 1_555 1_555 yes
C1 C2 CE2 C101 -55.4(2) 1_555 1_555 1_555 1_555 yes
C1 C2 CE2 C102 63(1) 1_555 1_555 1_555 1_555 yes
C1 C2 C3 C4 1.8(4) 1_555 1_555 1_555 1_555 yes
C1 C2 C3 C10 -165.6(3) 1_555 1_555 1_555 1_555 yes
C1 C2 C3 C101 1.2(2) 1_555 1_555 1_555 1_555 yes
C1 C2 C101 C3 -178.7(2) 1_555 1_555 1_555 1_555 yes
C1 C2 C101 C4 -180.0(3) 1_555 1_555 1_555 1_555 yes
C1 C2 C101 C5 2.2(4) 1_555 1_555 1_555 1_555 yes
C1 C5 CE1 C2 38.1(2) 1_555 1_555 1_555 1_555 yes
C1 C5 CE1 C3 78.0(2) 1_555 1_555 1_555 1_555 yes
C1 C5 CE1 C4 115.1(3) 1_555 1_555 1_555 1_555 yes
C1 C5 CE1 C18 107.3(3) 1_555 1_555 1_555 1_555 yes
C1 C5 CE1 C19 -134.3(3) 1_555 1_555 1_555 1_555 yes
C1 C5 CE1 C20 -58.3(3) 1_555 1_555 1_555 1_555 yes
C1 C5 CE1 C21 -6.8(2) 1_555 1_555 1_555 1_555 yes
C1 C5 CE1 C22 44.2(3) 1_555 1_555 1_555 1_555 yes
C1 C5 CE1 C35 -126.8(2) 1_555 1_555 1_555 1_555 yes
C1 C5 CE1 C101 58.5(2) 1_555 1_555 1_555 1_555 yes
C1 C5 CE1 C102 0.6(4) 1_555 1_555 1_555 1_555 yes
C1 C5 C4 C3 -0.9(4) 1_555 1_555 1_555 1_555 yes
C1 C5 C4 C14 170.2(3) 1_555 1_555 1_555 1_555 yes
C1 C5 C4 C101 -0.8(2) 1_555 1_555 1_555 1_555 yes
C1 C5 C101 C2 -2.2(4) 1_555 1_555 1_555 1_555 yes
C1 C5 C101 C3 179.3(3) 1_555 1_555 1_555 1_555 yes
C1 C5 C101 C4 179.1(2) 1_555 1_555 1_555 1_555 yes
C1 C101 CE1 C2 71.3(2) 1_555 1_555 1_555 1_555 yes
C1 C101 CE1 C3 144.4(2) 1_555 1_555 1_555 1_555 yes
C1 C101 CE1 C4 -144.0(2) 1_555 1_555 1_555 1_555 yes
C1 C101 CE1 C5 -71.3(2) 1_555 1_555 1_555 1_555 yes
C1 C101 CE1 C18 131.4(2) 1_555 1_555 1_555 1_555 yes
C1 C101 CE1 C19 124.7(4) 1_555 1_555 1_555 1_555 yes
C1 C101 CE1 C20 40.4(2) 1_555 1_555 1_555 1_555 yes
C1 C101 CE1 C21 64.4(2) 1_555 1_555 1_555 1_555 yes
C1 C101 CE1 C22 99.5(2) 1_555 1_555 1_555 1_555 yes
C1 C101 CE1 C35 -76.7(2) 1_555 1_555 1_555 1_555 yes
C1 C101 CE1 C102 89.0(1) 1_555 1_555 1_555 1_555 yes
C1 C101 CE2 C2 70.1(2) 1_555 1_555 1_555 1_555 yes
C1 C101 CE2 C3 147.7(2) 1_555 1_555 1_555 1_555 yes
C1 C101 CE2 C18 -137.8(3) 1_555 1_555 1_555 1_555 yes
C1 C101 CE2 C21 -16.0(4) 1_555 1_555 1_555 1_555 yes
C1 C101 CE2 C22 173.8(9) 1_555 1_555 1_555 1_555 yes
C1 C101 CE2 C102 -89.8(4) 1_555 1_555 1_555 1_555 yes
C1 C101 C2 C3 178.7(2) 1_555 1_555 1_555 1_555 yes
C1 C101 C3 C2 -2.1(4) 1_555 1_555 1_555 1_555 yes
C1 C101 C3 C4 178.7(3) 1_555 1_555 1_555 1_555 yes
C1 C101 C3 C10 45(1) 1_555 1_555 1_555 1_555 yes
C1 C101 C4 C3 -178.7(3) 1_555 1_555 1_555 1_555 yes
C1 C101 C4 C5 1.4(4) 1_555 1_555 1_555 1_555 yes
C1 C101 C4 C14 -46(1) 1_555 1_555 1_555 1_555 yes
C1 C101 C5 C4 -179.1(2) 1_555 1_555 1_555 1_555 yes
C2 CE1 CE2 C3 32.6(1) 1_555 1_555 1_555 1_555 yes
C2 CE1 CE2 C18 162.6(2) 1_555 1_555 1_555 1_555 yes
C2 CE1 CE2 C21 -147.8(2) 1_555 1_555 1_555 1_555 yes
C2 CE1 CE2 C22 177.9(3) 1_555 1_555 1_555 1_555 yes
C2 CE1 CE2 C101 9.5(1) 1_555 1_555 1_555 1_555 yes
C2 CE1 CE2 C102 -170.5(2) 1_555 1_555 1_555 1_555 yes
C2 CE1 O1 C35 92.8(2) 1_555 1_555 1_555 1_555 yes
C2 CE1 O1 C36 -133.9(7) 1_555 1_555 1_555 1_555 yes
C2 CE1 C1 C5 -111.0(3) 1_555 1_555 1_555 1_555 yes
C2 CE1 C1 C6 125.2(3) 1_555 1_555 1_555 1_555 yes
C2 CE1 C1 C101 -55.4(2) 1_555 1_555 1_555 1_555 yes
C2 CE1 C3 C4 113.4(3) 1_555 1_555 1_555 1_555 yes
C2 CE1 C3 C10 -109.4(3) 1_555 1_555 1_555 1_555 yes
C2 CE1 C3 C101 56.1(2) 1_555 1_555 1_555 1_555 yes
C2 CE1 C4 C3 -37.1(2) 1_555 1_555 1_555 1_555 yes
C2 CE1 C4 C5 75.4(2) 1_555 1_555 1_555 1_555 yes
C2 CE1 C4 C14 -169.7(3) 1_555 1_555 1_555 1_555 yes
C2 CE1 C4 C101 19.2(1) 1_555 1_555 1_555 1_555 yes
C2 CE1 C5 C4 -77.0(2) 1_555 1_555 1_555 1_555 yes
C2 CE1 C5 C101 -20.4(1) 1_555 1_555 1_555 1_555 yes
C2 CE1 C18 C19 -151.2(2) 1_555 1_555 1_555 1_555 yes
C2 CE1 C18 C22 -40.7(2) 1_555 1_555 1_555 1_555 yes
C2 CE1 C18 C23 83.5(2) 1_555 1_555 1_555 1_555 yes
C2 CE1 C18 C102 -96.1(2) 1_555 1_555 1_555 1_555 yes
C2 CE1 C19 C18 47.4(3) 1_555 1_555 1_555 1_555 yes
C2 CE1 C19 C20 -67.3(3) 1_555 1_555 1_555 1_555 yes
C2 CE1 C19 C102 -11.3(3) 1_555 1_555 1_555 1_555 yes
C2 CE1 C20 C19 139.5(2) 1_555 1_555 1_555 1_555 yes
C2 CE1 C20 C21 26.0(2) 1_555 1_555 1_555 1_555 yes
C2 CE1 C20 C27 -105.6(3) 1_555 1_555 1_555 1_555 yes
C2 CE1 C20 C102 82.9(2) 1_555 1_555 1_555 1_555 yes
C2 CE1 C21 C20 -159.7(2) 1_555 1_555 1_555 1_555 yes
C2 CE1 C21 C22 87.9(2) 1_555 1_555 1_555 1_555 yes
C2 CE1 C21 C31 -21.8(3) 1_555 1_555 1_555 1_555 yes
C2 CE1 C21 C102 144.0(1) 1_555 1_555 1_555 1_555 yes
C2 CE1 C22 C18 146.5(2) 1_555 1_555 1_555 1_555 yes
C2 CE1 C22 C21 -98.2(2) 1_555 1_555 1_555 1_555 yes
C2 CE1 C22 C102 -154.5(1) 1_555 1_555 1_555 1_555 yes
C2 CE1 C101 C3 -73.1(2) 1_555 1_555 1_555 1_555 yes
C2 CE1 C101 C4 -144.7(2) 1_555 1_555 1_555 1_555 yes
C2 CE1 C101 C5 142.6(2) 1_555 1_555 1_555 1_555 yes
C2 CE1 C102 C18 101.2(2) 1_555 1_555 1_555 1_555 yes
C2 CE1 C102 C19 172.7(2) 1_555 1_555 1_555 1_555 yes
C2 CE1 C102 C20 -114.7(2) 1_555 1_555 1_555 1_555 yes
C2 CE1 C102 C21 -42.7(2) 1_555 1_555 1_555 1_555 yes
C2 CE1 C102 C22 30.2(2) 1_555 1_555 1_555 1_555 yes
C2 CE2 CE1 C3 -32.6(1) 1_555 1_555 1_555 1_555 yes
C2 CE2 CE1 C4 -29.3(2) 1_555 1_555 1_555 1_555 yes
C2 CE2 CE1 C5 -1.2(2) 1_555 1_555 1_555 1_555 yes
C2 CE2 CE1 C18 -162.6(2) 1_555 1_555 1_555 1_555 yes
C2 CE2 CE1 C19 177.2(1) 1_555 1_555 1_555 1_555 yes
C2 CE2 CE1 C20 150.1(2) 1_555 1_555 1_555 1_555 yes
C2 CE2 CE1 C21 147.8(2) 1_555 1_555 1_555 1_555 yes
C2 CE2 CE1 C22 -177.9(3) 1_555 1_555 1_555 1_555 yes
C2 CE2 CE1 C35 77.0(7) 1_555 1_555 1_555 1_555 yes
C2 CE2 CE1 C101 -9.5(1) 1_555 1_555 1_555 1_555 yes
C2 CE2 CE1 C102 170.5(2) 1_555 1_555 1_555 1_555 yes
C2 CE2 C1 C5 -105.9(3) 1_555 1_555 1_555 1_555 yes
C2 CE2 C1 C6 120.0(3) 1_555 1_555 1_555 1_555 yes
C2 CE2 C1 C101 -60.6(2) 1_555 1_555 1_555 1_555 yes
C2 CE2 C3 C4 103.1(3) 1_555 1_555 1_555 1_555 yes
C2 CE2 C3 C10 -109.3(3) 1_555 1_555 1_555 1_555 yes
C2 CE2 C3 C101 54.7(2) 1_555 1_555 1_555 1_555 yes
C2 CE2 C18 C19 139.2(6) 1_555 1_555 1_555 1_555 yes
C2 CE2 C18 C22 -114.8(6) 1_555 1_555 1_555 1_555 yes
C2 CE2 C18 C23 3.6(7) 1_555 1_555 1_555 1_555 yes
C2 CE2 C18 C102 -176.0(6) 1_555 1_555 1_555 1_555 yes
C2 CE2 C21 C20 -125.3(3) 1_555 1_555 1_555 1_555 yes
C2 CE2 C21 C22 132.8(3) 1_555 1_555 1_555 1_555 yes
C2 CE2 C21 C31 22.3(4) 1_555 1_555 1_555 1_555 yes
C2 CE2 C21 C102 -173.4(3) 1_555 1_555 1_555 1_555 yes
C2 CE2 C22 C18 144.5(4) 1_555 1_555 1_555 1_555 yes
C2 CE2 C22 C21 -105.0(4) 1_555 1_555 1_555 1_555 yes
C2 CE2 C22 C102 -159.7(4) 1_555 1_555 1_555 1_555 yes
C2 CE2 C101 C3 -77.6(2) 1_555 1_555 1_555 1_555 yes
C2 CE2 C101 C4 -142.9(2) 1_555 1_555 1_555 1_555 yes
C2 CE2 C101 C5 138.1(2) 1_555 1_555 1_555 1_555 yes
C2 CE2 C102 C18 172(1) 1_555 1_555 1_555 1_555 yes
C2 CE2 C102 C19 -118(1) 1_555 1_555 1_555 1_555 yes
C2 CE2 C102 C20 -39(1) 1_555 1_555 1_555 1_555 yes
C2 CE2 C102 C21 25(1) 1_555 1_555 1_555 1_555 yes
C2 CE2 C102 C22 103(1) 1_555 1_555 1_555 1_555 yes
C2 C1 CE1 C3 36.2(2) 1_555 1_555 1_555 1_555 yes
C2 C1 CE1 C4 74.9(2) 1_555 1_555 1_555 1_555 yes
C2 C1 CE1 C5 111.0(3) 1_555 1_555 1_555 1_555 yes
C2 C1 CE1 C18 -28.4(3) 1_555 1_555 1_555 1_555 yes
C2 C1 CE1 C19 -98.0(3) 1_555 1_555 1_555 1_555 yes
C2 C1 CE1 C20 -101.5(2) 1_555 1_555 1_555 1_555 yes
C2 C1 CE1 C21 -73.5(2) 1_555 1_555 1_555 1_555 yes
C2 C1 CE1 C22 -42.3(2) 1_555 1_555 1_555 1_555 yes
C2 C1 CE1 C35 163.5(2) 1_555 1_555 1_555 1_555 yes
C2 C1 CE1 C101 55.4(2) 1_555 1_555 1_555 1_555 yes
C2 C1 CE1 C102 -68.8(2) 1_555 1_555 1_555 1_555 yes
C2 C1 CE2 C3 42.1(2) 1_555 1_555 1_555 1_555 yes
C2 C1 CE2 C18 144.7(4) 1_555 1_555 1_555 1_555 yes
C2 C1 CE2 C21 -127.8(3) 1_555 1_555 1_555 1_555 yes
C2 C1 CE2 C22 -114.7(7) 1_555 1_555 1_555 1_555 yes
C2 C1 CE2 C101 60.6(2) 1_555 1_555 1_555 1_555 yes
C2 C1 CE2 C102 -165.3(3) 1_555 1_555 1_555 1_555 yes
C2 C1 C5 C4 2.0(4) 1_555 1_555 1_555 1_555 yes
C2 C1 C5 C101 1.2(2) 1_555 1_555 1_555 1_555 yes
C2 C1 C6 C7 -22.5(5) 1_555 1_555 1_555 1_555 yes
C2 C1 C6 C8 -142.9(3) 1_555 1_555 1_555 1_555 yes
C2 C1 C6 C9 97.9(4) 1_555 1_555 1_555 1_555 yes
C2 C1 C101 C3 2.2(4) 1_555 1_555 1_555 1_555 yes
C2 C1 C101 C4 180.0(3) 1_555 1_555 1_555 1_555 yes
C2 C1 C101 C5 -178.6(3) 1_555 1_555 1_555 1_555 yes
C2 C3 CE1 C4 -113.4(3) 1_555 1_555 1_555 1_555 yes
C2 C3 CE1 C5 -75.8(2) 1_555 1_555 1_555 1_555 yes
C2 C3 CE1 C18 114.6(2) 1_555 1_555 1_555 1_555 yes
C2 C3 CE1 C19 117.3(2) 1_555 1_555 1_555 1_555 yes
C2 C3 CE1 C20 64.8(2) 1_555 1_555 1_555 1_555 yes
C2 C3 CE1 C21 60.1(2) 1_555 1_555 1_555 1_555 yes
C2 C3 CE1 C22 86.3(2) 1_555 1_555 1_555 1_555 yes
C2 C3 CE1 C35 -104.8(2) 1_555 1_555 1_555 1_555 yes
C2 C3 CE1 C101 -56.1(2) 1_555 1_555 1_555 1_555 yes
C2 C3 CE1 C102 88.4(2) 1_555 1_555 1_555 1_555 yes
C2 C3 CE2 C18 173.4(2) 1_555 1_555 1_555 1_555 yes
C2 C3 CE2 C21 72(1) 1_555 1_555 1_555 1_555 yes
C2 C3 CE2 C22 133.3(3) 1_555 1_555 1_555 1_555 yes
C2 C3 CE2 C101 -54.7(2) 1_555 1_555 1_555 1_555 yes
C2 C3 CE2 C102 -177.4(4) 1_555 1_555 1_555 1_555 yes
C2 C3 C4 C5 -0.6(3) 1_555 1_555 1_555 1_555 yes
C2 C3 C4 C14 -170.1(3) 1_555 1_555 1_555 1_555 yes
C2 C3 C4 C101 -0.7(2) 1_555 1_555 1_555 1_555 yes
C2 C3 C10 C11 -43.2(4) 1_555 1_555 1_555 1_555 yes
C2 C3 C10 C12 73.7(4) 1_555 1_555 1_555 1_555 yes
C2 C3 C10 C13 -165.0(3) 1_555 1_555 1_555 1_555 yes
C2 C3 C101 C4 179.2(2) 1_555 1_555 1_555 1_555 yes
C2 C3 C101 C5 179.1(3) 1_555 1_555 1_555 1_555 yes
C2 C101 CE1 C3 73.1(2) 1_555 1_555 1_555 1_555 yes
C2 C101 CE1 C4 144.7(2) 1_555 1_555 1_555 1_555 yes
C2 C101 CE1 C5 -142.6(2) 1_555 1_555 1_555 1_555 yes
C2 C101 CE1 C18 60.1(2) 1_555 1_555 1_555 1_555 yes
C2 C101 CE1 C19 53.4(4) 1_555 1_555 1_555 1_555 yes
C2 C101 CE1 C20 -30.9(2) 1_555 1_555 1_555 1_555 yes
C2 C101 CE1 C21 -6.9(2) 1_555 1_555 1_555 1_555 yes
C2 C101 CE1 C22 28.3(2) 1_555 1_555 1_555 1_555 yes
C2 C101 CE1 C35 -148.0(2) 1_555 1_555 1_555 1_555 yes
C2 C101 CE1 C102 17.7(1) 1_555 1_555 1_555 1_555 yes
C2 C101 CE2 C3 77.6(2) 1_555 1_555 1_555 1_555 yes
C2 C101 CE2 C18 152.1(3) 1_555 1_555 1_555 1_555 yes
C2 C101 CE2 C21 -86.1(4) 1_555 1_555 1_555 1_555 yes
C2 C101 CE2 C22 103.8(9) 1_555 1_555 1_555 1_555 yes
C2 C101 CE2 C102 -159.9(4) 1_555 1_555 1_555 1_555 yes
C2 C101 C1 C5 178.6(3) 1_555 1_555 1_555 1_555 yes
C2 C101 C1 C6 157(27) 1_555 1_555 1_555 1_555 yes
C2 C101 C3 C4 -179.2(2) 1_555 1_555 1_555 1_555 yes
C2 C101 C3 C10 47(1) 1_555 1_555 1_555 1_555 yes
C2 C101 C4 C3 1.3(4) 1_555 1_555 1_555 1_555 yes
C2 C101 C4 C5 -178.6(4) 1_555 1_555 1_555 1_555 yes
C2 C101 C4 C14 133(1) 1_555 1_555 1_555 1_555 yes
C2 C101 C5 C4 178.7(3) 1_555 1_555 1_555 1_555 yes
C3 CE1 CE2 C18 130.0(1) 1_555 1_555 1_555 1_555 yes
C3 CE1 CE2 C21 179.6(2) 1_555 1_555 1_555 1_555 yes
C3 CE1 CE2 C22 145.2(2) 1_555 1_555 1_555 1_555 yes
C3 CE1 CE2 C101 -23.13(8) 1_555 1_555 1_555 1_555 yes
C3 CE1 CE2 C102 156.9(1) 1_555 1_555 1_555 1_555 yes
C3 CE1 O1 C35 116.5(2) 1_555 1_555 1_555 1_555 yes
C3 CE1 O1 C36 -110.2(7) 1_555 1_555 1_555 1_555 yes
C3 CE1 C1 C5 -74.8(2) 1_555 1_555 1_555 1_555 yes
C3 CE1 C1 C6 161.4(3) 1_555 1_555 1_555 1_555 yes
C3 CE1 C1 C101 -19.2(1) 1_555 1_555 1_555 1_555 yes
C3 CE1 C2 C101 -56.0(2) 1_555 1_555 1_555 1_555 yes
C3 CE1 C4 C5 112.4(3) 1_555 1_555 1_555 1_555 yes
C3 CE1 C4 C14 -132.6(3) 1_555 1_555 1_555 1_555 yes
C3 CE1 C4 C101 56.3(2) 1_555 1_555 1_555 1_555 yes
C3 CE1 C5 C4 -37.1(2) 1_555 1_555 1_555 1_555 yes
C3 CE1 C5 C101 19.5(1) 1_555 1_555 1_555 1_555 yes
C3 CE1 C18 C19 176.8(2) 1_555 1_555 1_555 1_555 yes
C3 CE1 C18 C22 -72.7(2) 1_555 1_555 1_555 1_555 yes
C3 CE1 C18 C23 51.5(2) 1_555 1_555 1_555 1_555 yes
C3 CE1 C18 C102 -128.0(1) 1_555 1_555 1_555 1_555 yes
C3 CE1 C19 C18 -5.0(3) 1_555 1_555 1_555 1_555 yes
C3 CE1 C19 C20 -119.7(2) 1_555 1_555 1_555 1_555 yes
C3 CE1 C19 C102 -63.7(2) 1_555 1_555 1_555 1_555 yes
C3 CE1 C20 C19 104.9(2) 1_555 1_555 1_555 1_555 yes
C3 CE1 C20 C21 -8.6(3) 1_555 1_555 1_555 1_555 yes
C3 CE1 C20 C27 -140.2(2) 1_555 1_555 1_555 1_555 yes
C3 CE1 C20 C102 48.3(2) 1_555 1_555 1_555 1_555 yes
C3 CE1 C21 C20 174.8(2) 1_555 1_555 1_555 1_555 yes
C3 CE1 C21 C22 62.4(2) 1_555 1_555 1_555 1_555 yes
C3 CE1 C21 C31 -47.4(3) 1_555 1_555 1_555 1_555 yes
C3 CE1 C21 C102 118.5(1) 1_555 1_555 1_555 1_555 yes
C3 CE1 C22 C18 117.0(2) 1_555 1_555 1_555 1_555 yes
C3 CE1 C22 C21 -127.7(2) 1_555 1_555 1_555 1_555 yes
C3 CE1 C22 C102 176.1(1) 1_555 1_555 1_555 1_555 yes
C3 CE1 C101 C4 -71.7(2) 1_555 1_555 1_555 1_555 yes
C3 CE1 C101 C5 -144.3(2) 1_555 1_555 1_555 1_555 yes
C3 CE1 C102 C18 66.1(2) 1_555 1_555 1_555 1_555 yes
C3 CE1 C102 C19 137.7(2) 1_555 1_555 1_555 1_555 yes
C3 CE1 C102 C20 -149.7(2) 1_555 1_555 1_555 1_555 yes
C3 CE1 C102 C21 -77.8(2) 1_555 1_555 1_555 1_555 yes
C3 CE1 C102 C22 -4.9(2) 1_555 1_555 1_555 1_555 yes
C3 CE2 CE1 C4 3.3(1) 1_555 1_555 1_555 1_555 yes
C3 CE2 CE1 C5 31.4(1) 1_555 1_555 1_555 1_555 yes
C3 CE2 CE1 C18 -130.0(1) 1_555 1_555 1_555 1_555 yes
C3 CE2 CE1 C19 -150.2(1) 1_555 1_555 1_555 1_555 yes
C3 CE2 CE1 C20 -177.3(1) 1_555 1_555 1_555 1_555 yes
C3 CE2 CE1 C21 -179.6(2) 1_555 1_555 1_555 1_555 yes
C3 CE2 CE1 C22 -145.2(2) 1_555 1_555 1_555 1_555 yes
C3 CE2 CE1 C35 109.7(7) 1_555 1_555 1_555 1_555 yes
C3 CE2 CE1 C101 23.13(8) 1_555 1_555 1_555 1_555 yes
C3 CE2 CE1 C102 -156.9(1) 1_555 1_555 1_555 1_555 yes
C3 CE2 C1 C5 -63.8(2) 1_555 1_555 1_555 1_555 yes
C3 CE2 C1 C6 162.1(3) 1_555 1_555 1_555 1_555 yes
C3 CE2 C1 C101 -18.5(1) 1_555 1_555 1_555 1_555 yes
C3 CE2 C2 C101 -54.5(2) 1_555 1_555 1_555 1_555 yes
C3 CE2 C18 C19 126.6(2) 1_555 1_555 1_555 1_555 yes
C3 CE2 C18 C22 -127.4(3) 1_555 1_555 1_555 1_555 yes
C3 CE2 C18 C23 -9.0(3) 1_555 1_555 1_555 1_555 yes
C3 CE2 C18 C102 171.4(2) 1_555 1_555 1_555 1_555 yes
C3 CE2 C21 C20 172(1) 1_555 1_555 1_555 1_555 yes
C3 CE2 C21 C22 70(1) 1_555 1_555 1_555 1_555 yes
C3 CE2 C21 C31 -40(1) 1_555 1_555 1_555 1_555 yes
C3 CE2 C21 C102 124(1) 1_555 1_555 1_555 1_555 yes
C3 CE2 C22 C18 82.1(3) 1_555 1_555 1_555 1_555 yes
C3 CE2 C22 C21 -167.5(3) 1_555 1_555 1_555 1_555 yes
C3 CE2 C22 C102 137.8(3) 1_555 1_555 1_555 1_555 yes
C3 CE2 C101 C4 -65.3(2) 1_555 1_555 1_555 1_555 yes
C3 CE2 C101 C5 -144.3(2) 1_555 1_555 1_555 1_555 yes
C3 CE2 C102 C18 -16.0(4) 1_555 1_555 1_555 1_555 yes
C3 CE2 C102 C19 52.5(4) 1_555 1_555 1_555 1_555 yes
C3 CE2 C102 C20 131.9(4) 1_555 1_555 1_555 1_555 yes
C3 CE2 C102 C21 -163.6(4) 1_555 1_555 1_555 1_555 yes
C3 CE2 C102 C22 -85.2(4) 1_555 1_555 1_555 1_555 yes
C3 C2 CE1 C4 36.6(2) 1_555 1_555 1_555 1_555 yes
C3 C2 CE1 C5 76.5(2) 1_555 1_555 1_555 1_555 yes
C3 C2 CE1 C18 -81.4(2) 1_555 1_555 1_555 1_555 yes
C3 C2 CE1 C19 -106.9(2) 1_555 1_555 1_555 1_555 yes
C3 C2 CE1 C20 -141.9(2) 1_555 1_555 1_555 1_555 yes
C3 C2 CE1 C21 -129.5(2) 1_555 1_555 1_555 1_555 yes
C3 C2 CE1 C22 -100.1(2) 1_555 1_555 1_555 1_555 yes
C3 C2 CE1 C35 94.7(2) 1_555 1_555 1_555 1_555 yes
C3 C2 CE1 C101 56.0(2) 1_555 1_555 1_555 1_555 yes
C3 C2 CE1 C102 -112.5(2) 1_555 1_555 1_555 1_555 yes
C3 C2 CE2 C18 -17.5(7) 1_555 1_555 1_555 1_555 yes
C3 C2 CE2 C21 -167.0(3) 1_555 1_555 1_555 1_555 yes
C3 C2 CE2 C22 -100.9(4) 1_555 1_555 1_555 1_555 yes
C3 C2 CE2 C101 54.5(2) 1_555 1_555 1_555 1_555 yes
C3 C2 CE2 C102 173(1) 1_555 1_555 1_555 1_555 yes
C3 C2 C1 C5 -2.3(4) 1_555 1_555 1_555 1_555 yes
C3 C2 C1 C6 179.1(3) 1_555 1_555 1_555 1_555 yes
C3 C2 C1 C101 -1.1(2) 1_555 1_555 1_555 1_555 yes
C3 C2 C101 C4 -1.3(4) 1_555 1_555 1_555 1_555 yes
C3 C2 C101 C5 -179.1(3) 1_555 1_555 1_555 1_555 yes
C3 C4 CE1 C5 -112.4(3) 1_555 1_555 1_555 1_555 yes
C3 C4 CE1 C18 64.1(2) 1_555 1_555 1_555 1_555 yes
C3 C4 CE1 C19 98.0(2) 1_555 1_555 1_555 1_555 yes
C3 C4 CE1 C20 -16(1) 1_555 1_555 1_555 1_555 yes
C3 C4 CE1 C21 -10.7(3) 1_555 1_555 1_555 1_555 yes
C3 C4 CE1 C22 25.5(2) 1_555 1_555 1_555 1_555 yes
C3 C4 CE1 C35 -172.7(2) 1_555 1_555 1_555 1_555 yes
C3 C4 CE1 C101 -56.3(2) 1_555 1_555 1_555 1_555 yes
C3 C4 CE1 C102 40.9(2) 1_555 1_555 1_555 1_555 yes
C3 C4 C5 C101 -0.1(2) 1_555 1_555 1_555 1_555 yes
C3 C4 C14 C15 60.3(4) 1_555 1_555 1_555 1_555 yes
C3 C4 C14 C16 -64.1(5) 1_555 1_555 1_555 1_555 yes
C3 C4 C14 C17 177.1(3) 1_555 1_555 1_555 1_555 yes
C3 C4 C101 C5 179.9(2) 1_555 1_555 1_555 1_555 yes
C3 C101 CE1 C4 71.7(2) 1_555 1_555 1_555 1_555 yes
C3 C101 CE1 C5 144.3(2) 1_555 1_555 1_555 1_555 yes
C3 C101 CE1 C18 -12.9(2) 1_555 1_555 1_555 1_555 yes
C3 C101 CE1 C19 -19.6(4) 1_555 1_555 1_555 1_555 yes
C3 C101 CE1 C20 -103.9(2) 1_555 1_555 1_555 1_555 yes
C3 C101 CE1 C21 -79.9(2) 1_555 1_555 1_555 1_555 yes
C3 C101 CE1 C22 -44.8(2) 1_555 1_555 1_555 1_555 yes
C3 C101 CE1 C35 138.9(2) 1_555 1_555 1_555 1_555 yes
C3 C101 CE1 C102 -55.3(2) 1_555 1_555 1_555 1_555 yes
C3 C101 CE2 C18 74.6(3) 1_555 1_555 1_555 1_555 yes
C3 C101 CE2 C21 -163.7(4) 1_555 1_555 1_555 1_555 yes
C3 C101 CE2 C22 26.2(9) 1_555 1_555 1_555 1_555 yes
C3 C101 CE2 C102 122.5(4) 1_555 1_555 1_555 1_555 yes
C3 C101 C1 C5 -179.3(3) 1_555 1_555 1_555 1_555 yes
C3 C101 C1 C6 159(27) 1_555 1_555 1_555 1_555 yes
C3 C101 C4 C5 -179.9(2) 1_555 1_555 1_555 1_555 yes
C3 C101 C4 C14 131(1) 1_555 1_555 1_555 1_555 yes
C3 C101 C5 C4 0.1(4) 1_555 1_555 1_555 1_555 yes
C4 CE1 CE2 C18 133.28(10) 1_555 1_555 1_555 1_555 yes
C4 CE1 CE2 C21 -177.1(1) 1_555 1_555 1_555 1_555 yes
C4 CE1 CE2 C22 148.5(2) 1_555 1_555 1_555 1_555 yes
C4 CE1 CE2 C101 -19.83(7) 1_555 1_555 1_555 1_555 yes
C4 CE1 CE2 C102 160.16(7) 1_555 1_555 1_555 1_555 yes
C4 CE1 O1 C35 103.2(2) 1_555 1_555 1_555 1_555 yes
C4 CE1 O1 C36 -123.5(7) 1_555 1_555 1_555 1_555 yes
C4 CE1 C1 C5 -36.1(2) 1_555 1_555 1_555 1_555 yes
C4 CE1 C1 C6 -159.9(3) 1_555 1_555 1_555 1_555 yes
C4 CE1 C1 C101 19.5(1) 1_555 1_555 1_555 1_555 yes
C4 CE1 C2 C101 -19.4(1) 1_555 1_555 1_555 1_555 yes
C4 CE1 C3 C10 137.2(4) 1_555 1_555 1_555 1_555 yes
C4 CE1 C3 C101 -57.3(2) 1_555 1_555 1_555 1_555 yes
C4 CE1 C5 C101 56.6(2) 1_555 1_555 1_555 1_555 yes
C4 CE1 C18 C19 148.3(2) 1_555 1_555 1_555 1_555 yes
C4 CE1 C18 C22 -101.2(2) 1_555 1_555 1_555 1_555 yes
C4 CE1 C18 C23 23.0(3) 1_555 1_555 1_555 1_555 yes
C4 CE1 C18 C102 -156.5(1) 1_555 1_555 1_555 1_555 yes
C4 CE1 C19 C18 -59.2(3) 1_555 1_555 1_555 1_555 yes
C4 CE1 C19 C20 -173.9(2) 1_555 1_555 1_555 1_555 yes
C4 CE1 C19 C102 -117.9(2) 1_555 1_555 1_555 1_555 yes
C4 CE1 C20 C19 120(1) 1_555 1_555 1_555 1_555 yes
C4 CE1 C20 C21 6(1) 1_555 1_555 1_555 1_555 yes
C4 CE1 C20 C27 -124(1) 1_555 1_555 1_555 1_555 yes
C4 CE1 C20 C102 63(1) 1_555 1_555 1_555 1_555 yes
C4 CE1 C21 C20 -179.3(2) 1_555 1_555 1_555 1_555 yes
C4 CE1 C21 C22 68.3(2) 1_555 1_555 1_555 1_555 yes
C4 CE1 C21 C31 -41.4(3) 1_555 1_555 1_555 1_555 yes
C4 CE1 C21 C102 124.4(2) 1_555 1_555 1_555 1_555 yes
C4 CE1 C22 C18 104.7(2) 1_555 1_555 1_555 1_555 yes
C4 CE1 C22 C21 -140.0(2) 1_555 1_555 1_555 1_555 yes
C4 CE1 C22 C102 163.8(1) 1_555 1_555 1_555 1_555 yes
C4 CE1 C101 C5 -72.6(2) 1_555 1_555 1_555 1_555 yes
C4 CE1 C102 C18 42.4(2) 1_555 1_555 1_555 1_555 yes
C4 CE1 C102 C19 113.9(2) 1_555 1_555 1_555 1_555 yes
C4 CE1 C102 C20 -173.5(2) 1_555 1_555 1_555 1_555 yes
C4 CE1 C102 C21 -101.5(2) 1_555 1_555 1_555 1_555 yes
C4 CE1 C102 C22 -28.7(2) 1_555 1_555 1_555 1_555 yes
C4 C3 CE1 C5 37.7(2) 1_555 1_555 1_555 1_555 yes
C4 C3 CE1 C18 -131.9(2) 1_555 1_555 1_555 1_555 yes
C4 C3 CE1 C19 -129.3(2) 1_555 1_555 1_555 1_555 yes
C4 C3 CE1 C20 178.2(2) 1_555 1_555 1_555 1_555 yes
C4 C3 CE1 C21 173.5(2) 1_555 1_555 1_555 1_555 yes
C4 C3 CE1 C22 -160.3(2) 1_555 1_555 1_555 1_555 yes
C4 C3 CE1 C35 8.6(2) 1_555 1_555 1_555 1_555 yes
C4 C3 CE1 C101 57.3(2) 1_555 1_555 1_555 1_555 yes
C4 C3 CE1 C102 -158.2(1) 1_555 1_555 1_555 1_555 yes
C4 C3 CE2 C18 -83.4(3) 1_555 1_555 1_555 1_555 yes
C4 C3 CE2 C21 176(1) 1_555 1_555 1_555 1_555 yes
C4 C3 CE2 C22 -123.5(3) 1_555 1_555 1_555 1_555 yes
C4 C3 CE2 C101 48.4(2) 1_555 1_555 1_555 1_555 yes
C4 C3 CE2 C102 -74.3(4) 1_555 1_555 1_555 1_555 yes
C4 C3 C2 C101 0.7(2) 1_555 1_555 1_555 1_555 yes
C4 C3 C10 C11 154.2(4) 1_555 1_555 1_555 1_555 yes
C4 C3 C10 C12 -88.9(4) 1_555 1_555 1_555 1_555 yes
C4 C3 C10 C13 32.4(5) 1_555 1_555 1_555 1_555 yes
C4 C3 C101 C5 -0.1(4) 1_555 1_555 1_555 1_555 yes
C4 C5 CE1 C18 -7.8(4) 1_555 1_555 1_555 1_555 yes
C4 C5 CE1 C19 110.6(4) 1_555 1_555 1_555 1_555 yes
C4 C5 CE1 C20 -173.4(2) 1_555 1_555 1_555 1_555 yes
C4 C5 CE1 C21 -121.9(2) 1_555 1_555 1_555 1_555 yes
C4 C5 CE1 C22 -70.9(3) 1_555 1_555 1_555 1_555 yes
C4 C5 CE1 C35 118.1(2) 1_555 1_555 1_555 1_555 yes
C4 C5 CE1 C101 -56.6(2) 1_555 1_555 1_555 1_555 yes
C4 C5 CE1 C102 -114.5(3) 1_555 1_555 1_555 1_555 yes
C4 C5 C1 C6 -179.5(3) 1_555 1_555 1_555 1_555 yes
C4 C5 C1 C101 0.8(2) 1_555 1_555 1_555 1_555 yes
C4 C101 CE1 C5 72.6(2) 1_555 1_555 1_555 1_555 yes
C4 C101 CE1 C18 -84.6(2) 1_555 1_555 1_555 1_555 yes
C4 C101 CE1 C19 -91.3(4) 1_555 1_555 1_555 1_555 yes
C4 C101 CE1 C20 -175.6(2) 1_555 1_555 1_555 1_555 yes
C4 C101 CE1 C21 -151.6(2) 1_555 1_555 1_555 1_555 yes
C4 C101 CE1 C22 -116.5(2) 1_555 1_555 1_555 1_555 yes
C4 C101 CE1 C35 67.3(2) 1_555 1_555 1_555 1_555 yes
C4 C101 CE1 C102 -127.0(1) 1_555 1_555 1_555 1_555 yes
C4 C101 CE2 C18 9.3(3) 1_555 1_555 1_555 1_555 yes
C4 C101 CE2 C21 131.0(4) 1_555 1_555 1_555 1_555 yes
C4 C101 CE2 C22 -39.1(9) 1_555 1_555 1_555 1_555 yes
C4 C101 CE2 C102 57.3(4) 1_555 1_555 1_555 1_555 yes
C4 C101 C1 C5 -1.4(4) 1_555 1_555 1_555 1_555 yes
C4 C101 C1 C6 -22(27) 1_555 1_555 1_555 1_555 yes
C4 C101 C3 C10 -133(1) 1_555 1_555 1_555 1_555 yes
C5 CE1 CE2 C18 161.36(9) 1_555 1_555 1_555 1_555 yes
C5 CE1 CE2 C21 -149.0(1) 1_555 1_555 1_555 1_555 yes
C5 CE1 CE2 C22 176.6(1) 1_555 1_555 1_555 1_555 yes
C5 CE1 CE2 C101 8.25(9) 1_555 1_555 1_555 1_555 yes
C5 CE1 CE2 C102 -171.75(7) 1_555 1_555 1_555 1_555 yes
C5 CE1 O1 C35 74.2(2) 1_555 1_555 1_555 1_555 yes
C5 CE1 O1 C36 -152.5(7) 1_555 1_555 1_555 1_555 yes
C5 CE1 C1 C6 -123.8(3) 1_555 1_555 1_555 1_555 yes
C5 CE1 C1 C101 55.6(2) 1_555 1_555 1_555 1_555 yes
C5 CE1 C2 C101 20.5(1) 1_555 1_555 1_555 1_555 yes
C5 CE1 C3 C10 174.8(3) 1_555 1_555 1_555 1_555 yes
C5 CE1 C3 C101 -19.6(1) 1_555 1_555 1_555 1_555 yes
C5 CE1 C4 C14 115.0(3) 1_555 1_555 1_555 1_555 yes
C5 CE1 C4 C101 -56.1(2) 1_555 1_555 1_555 1_555 yes
C5 CE1 C18 C19 153.3(3) 1_555 1_555 1_555 1_555 yes
C5 CE1 C18 C22 -96.2(3) 1_555 1_555 1_555 1_555 yes
C5 CE1 C18 C23 28.1(4) 1_555 1_555 1_555 1_555 yes
C5 CE1 C18 C102 -151.5(2) 1_555 1_555 1_555 1_555 yes
C5 CE1 C19 C18 -142.8(3) 1_555 1_555 1_555 1_555 yes
C5 CE1 C19 C20 102.5(4) 1_555 1_555 1_555 1_555 yes
C5 CE1 C19 C102 158.5(3) 1_555 1_555 1_555 1_555 yes
C5 CE1 C20 C19 -150.0(2) 1_555 1_555 1_555 1_555 yes
C5 CE1 C20 C21 96.5(2) 1_555 1_555 1_555 1_555 yes
C5 CE1 C20 C27 -35.0(4) 1_555 1_555 1_555 1_555 yes
C5 CE1 C20 C102 153.4(1) 1_555 1_555 1_555 1_555 yes
C5 CE1 C21 C20 -127.6(2) 1_555 1_555 1_555 1_555 yes
C5 CE1 C21 C22 120.0(2) 1_555 1_555 1_555 1_555 yes
C5 CE1 C21 C31 10.3(3) 1_555 1_555 1_555 1_555 yes
C5 CE1 C21 C102 176.1(1) 1_555 1_555 1_555 1_555 yes
C5 CE1 C22 C18 141.9(2) 1_555 1_555 1_555 1_555 yes
C5 CE1 C22 C21 -102.7(2) 1_555 1_555 1_555 1_555 yes
C5 CE1 C22 C102 -159.0(1) 1_555 1_555 1_555 1_555 yes
C5 CE1 C102 C18 133.1(3) 1_555 1_555 1_555 1_555 yes
C5 CE1 C102 C19 -155.4(3) 1_555 1_555 1_555 1_555 yes
C5 CE1 C102 C20 -82.8(3) 1_555 1_555 1_555 1_555 yes
C5 CE1 C102 C21 -10.8(3) 1_555 1_555 1_555 1_555 yes
C5 CE1 C102 C22 62.1(3) 1_555 1_555 1_555 1_555 yes
C5 C1 CE1 C18 -139.4(2) 1_555 1_555 1_555 1_555 yes
C5 C1 CE1 C19 151.0(2) 1_555 1_555 1_555 1_555 yes
C5 C1 CE1 C20 147.6(2) 1_555 1_555 1_555 1_555 yes
C5 C1 CE1 C21 175.5(2) 1_555 1_555 1_555 1_555 yes
C5 C1 CE1 C22 -153.3(2) 1_555 1_555 1_555 1_555 yes
C5 C1 CE1 C35 52.5(2) 1_555 1_555 1_555 1_555 yes
C5 C1 CE1 C101 -55.6(2) 1_555 1_555 1_555 1_555 yes
C5 C1 CE1 C102 -179.8(1) 1_555 1_555 1_555 1_555 yes
C5 C1 CE2 C18 38.8(5) 1_555 1_555 1_555 1_555 yes
C5 C1 CE2 C21 126.4(2) 1_555 1_555 1_555 1_555 yes
C5 C1 CE2 C22 139.4(7) 1_555 1_555 1_555 1_555 yes
C5 C1 CE2 C101 -45.3(2) 1_555 1_555 1_555 1_555 yes
C5 C1 CE2 C102 88.8(3) 1_555 1_555 1_555 1_555 yes
C5 C1 C2 C101 -1.2(2) 1_555 1_555 1_555 1_555 yes
C5 C1 C6 C7 159.3(3) 1_555 1_555 1_555 1_555 yes
C5 C1 C6 C8 38.8(4) 1_555 1_555 1_555 1_555 yes
C5 C1 C6 C9 -80.3(4) 1_555 1_555 1_555 1_555 yes
C5 C4 CE1 C18 176.5(2) 1_555 1_555 1_555 1_555 yes
C5 C4 CE1 C19 -149.6(2) 1_555 1_555 1_555 1_555 yes
C5 C4 CE1 C20 95(1) 1_555 1_555 1_555 1_555 yes
C5 C4 CE1 C21 101.7(2) 1_555 1_555 1_555 1_555 yes
C5 C4 CE1 C22 138.0(2) 1_555 1_555 1_555 1_555 yes
C5 C4 CE1 C35 -60.3(2) 1_555 1_555 1_555 1_555 yes
C5 C4 CE1 C101 56.1(2) 1_555 1_555 1_555 1_555 yes
C5 C4 CE1 C102 153.3(1) 1_555 1_555 1_555 1_555 yes
C5 C4 C3 C10 163.1(3) 1_555 1_555 1_555 1_555 yes
C5 C4 C3 C101 0.1(2) 1_555 1_555 1_555 1_555 yes
C5 C4 C14 C15 -107.9(3) 1_555 1_555 1_555 1_555 yes
C5 C4 C14 C16 127.6(3) 1_555 1_555 1_555 1_555 yes
C5 C4 C14 C17 8.8(4) 1_555 1_555 1_555 1_555 yes
C5 C101 CE1 C18 -157.2(2) 1_555 1_555 1_555 1_555 yes
C5 C101 CE1 C19 -163.9(4) 1_555 1_555 1_555 1_555 yes
C5 C101 CE1 C20 111.8(2) 1_555 1_555 1_555 1_555 yes
C5 C101 CE1 C21 135.8(2) 1_555 1_555 1_555 1_555 yes
C5 C101 CE1 C22 170.9(2) 1_555 1_555 1_555 1_555 yes
C5 C101 CE1 C35 -5.4(2) 1_555 1_555 1_555 1_555 yes
C5 C101 CE1 C102 160.4(2) 1_555 1_555 1_555 1_555 yes
C5 C101 CE2 C18 -69.7(3) 1_555 1_555 1_555 1_555 yes
C5 C101 CE2 C21 52.1(4) 1_555 1_555 1_555 1_555 yes
C5 C101 CE2 C22 -118.1(9) 1_555 1_555 1_555 1_555 yes
C5 C101 CE2 C102 -21.7(4) 1_555 1_555 1_555 1_555 yes
C5 C101 C1 C6 -21(27) 1_555 1_555 1_555 1_555 yes
C5 C101 C3 C10 -133(1) 1_555 1_555 1_555 1_555 yes
C5 C101 C4 C14 -48(1) 1_555 1_555 1_555 1_555 yes
C6 C1 CE1 C18 96.8(3) 1_555 1_555 1_555 1_555 yes
C6 C1 CE1 C19 27.1(4) 1_555 1_555 1_555 1_555 yes
C6 C1 CE1 C20 23.7(3) 1_555 1_555 1_555 1_555 yes
C6 C1 CE1 C21 51.7(2) 1_555 1_555 1_555 1_555 yes
C6 C1 CE1 C22 82.9(2) 1_555 1_555 1_555 1_555 yes
C6 C1 CE1 C35 -71.3(2) 1_555 1_555 1_555 1_555 yes
C6 C1 CE1 C101 -179.4(3) 1_555 1_555 1_555 1_555 yes
C6 C1 CE1 C102 56.4(2) 1_555 1_555 1_555 1_555 yes
C6 C1 CE2 C18 -95.3(4) 1_555 1_555 1_555 1_555 yes
C6 C1 CE2 C21 -7.7(3) 1_555 1_555 1_555 1_555 yes
C6 C1 CE2 C22 5.3(8) 1_555 1_555 1_555 1_555 yes
C6 C1 CE2 C101 -179.4(3) 1_555 1_555 1_555 1_555 yes
C6 C1 CE2 C102 -45.3(4) 1_555 1_555 1_555 1_555 yes
C6 C1 C2 C101 -179.7(3) 1_555 1_555 1_555 1_555 yes
C6 C1 C5 C101 179.7(3) 1_555 1_555 1_555 1_555 yes
C7 C6 C1 C101 -179(27) 1_555 1_555 1_555 1_555 yes
C8 C6 C1 C101 60(27) 1_555 1_555 1_555 1_555 yes
C9 C6 C1 C101 -58(27) 1_555 1_555 1_555 1_555 yes
C10 C3 CE1 C18 5.2(3) 1_555 1_555 1_555 1_555 yes
C10 C3 CE1 C19 7.9(4) 1_555 1_555 1_555 1_555 yes
C10 C3 CE1 C20 -44.6(3) 1_555 1_555 1_555 1_555 yes
C10 C3 CE1 C21 -49.3(3) 1_555 1_555 1_555 1_555 yes
C10 C3 CE1 C22 -23.1(3) 1_555 1_555 1_555 1_555 yes
C10 C3 CE1 C35 145.7(3) 1_555 1_555 1_555 1_555 yes
C10 C3 CE1 C101 -165.6(4) 1_555 1_555 1_555 1_555 yes
C10 C3 CE1 C102 -21.0(3) 1_555 1_555 1_555 1_555 yes
C10 C3 CE2 C18 64.2(3) 1_555 1_555 1_555 1_555 yes
C10 C3 CE2 C21 -36(1) 1_555 1_555 1_555 1_555 yes
C10 C3 CE2 C22 24.1(4) 1_555 1_555 1_555 1_555 yes
C10 C3 CE2 C101 -164.0(3) 1_555 1_555 1_555 1_555 yes
C10 C3 CE2 C102 73.3(4) 1_555 1_555 1_555 1_555 yes
C10 C3 C2 C101 -166.8(3) 1_555 1_555 1_555 1_555 yes
C10 C3 C4 C14 -6.4(6) 1_555 1_555 1_555 1_555 yes
C10 C3 C4 C101 163.1(4) 1_555 1_555 1_555 1_555 yes
C11 C10 C3 C101 -83(1) 1_555 1_555 1_555 1_555 yes
C12 C10 C3 C101 33(1) 1_555 1_555 1_555 1_555 yes
C13 C10 C3 C101 154(1) 1_555 1_555 1_555 1_555 yes
C14 C4 CE1 C18 -68.5(3) 1_555 1_555 1_555 1_555 yes
C14 C4 CE1 C19 -34.6(4) 1_555 1_555 1_555 1_555 yes
C14 C4 CE1 C20 -149(1) 1_555 1_555 1_555 1_555 yes
C14 C4 CE1 C21 -143.3(2) 1_555 1_555 1_555 1_555 yes
C14 C4 CE1 C22 -107.1(2) 1_555 1_555 1_555 1_555 yes
C14 C4 CE1 C35 54.7(2) 1_555 1_555 1_555 1_555 yes
C14 C4 CE1 C101 171.1(3) 1_555 1_555 1_555 1_555 yes
C14 C4 CE1 C102 -91.7(3) 1_555 1_555 1_555 1_555 yes
C14 C4 C3 C101 -169.4(4) 1_555 1_555 1_555 1_555 yes
C14 C4 C5 C101 170.9(3) 1_555 1_555 1_555 1_555 yes
C15 C14 C4 C101 -64(1) 1_555 1_555 1_555 1_555 yes
C16 C14 C4 C101 170(1) 1_555 1_555 1_555 1_555 yes
C17 C14 C4 C101 51(1) 1_555 1_555 1_555 1_555 yes
C18 CE1 CE2 C21 49.6(1) 1_555 1_555 1_555 1_555 yes
C18 CE1 CE2 C22 15.3(1) 1_555 1_555 1_555 1_555 yes
C18 CE1 CE2 C101 -153.11(10) 1_555 1_555 1_555 1_555 yes
C18 CE1 CE2 C102 26.88(7) 1_555 1_555 1_555 1_555 yes
C18 CE1 O1 C35 -125.3(2) 1_555 1_555 1_555 1_555 yes
C18 CE1 O1 C36 8.0(7) 1_555 1_555 1_555 1_555 yes
C18 CE1 C1 C101 -83.8(2) 1_555 1_555 1_555 1_555 yes
C18 CE1 C2 C101 -137.5(1) 1_555 1_555 1_555 1_555 yes
C18 CE1 C3 C101 170.8(1) 1_555 1_555 1_555 1_555 yes
C18 CE1 C4 C101 120.4(1) 1_555 1_555 1_555 1_555 yes
C18 CE1 C5 C101 48.8(3) 1_555 1_555 1_555 1_555 yes
C18 CE1 C19 C20 -114.7(3) 1_555 1_555 1_555 1_555 yes
C18 CE1 C19 C102 -58.7(2) 1_555 1_555 1_555 1_555 yes
C18 CE1 C20 C19 36.4(2) 1_555 1_555 1_555 1_555 yes
C18 CE1 C20 C21 -77.1(2) 1_555 1_555 1_555 1_555 yes
C18 CE1 C20 C27 151.4(3) 1_555 1_555 1_555 1_555 yes
C18 CE1 C20 C102 -20.2(1) 1_555 1_555 1_555 1_555 yes
C18 CE1 C21 C20 76.5(2) 1_555 1_555 1_555 1_555 yes
C18 CE1 C21 C22 -35.8(2) 1_555 1_555 1_555 1_555 yes
C18 CE1 C21 C31 -145.6(3) 1_555 1_555 1_555 1_555 yes
C18 CE1 C21 C102 20.3(1) 1_555 1_555 1_555 1_555 yes
C18 CE1 C22 C21 115.3(3) 1_555 1_555 1_555 1_555 yes
C18 CE1 C22 C102 59.0(2) 1_555 1_555 1_555 1_555 yes
C18 CE1 C102 C19 71.5(2) 1_555 1_555 1_555 1_555 yes
C18 CE1 C102 C20 144.1(2) 1_555 1_555 1_555 1_555 yes
C18 CE1 C102 C21 -143.9(2) 1_555 1_555 1_555 1_555 yes
C18 CE1 C102 C22 -71.0(2) 1_555 1_555 1_555 1_555 yes
C18 CE2 CE1 C19 -20.2(1) 1_555 1_555 1_555 1_555 yes
C18 CE2 CE1 C20 -47.31(9) 1_555 1_555 1_555 1_555 yes
C18 CE2 CE1 C21 -49.6(1) 1_555 1_555 1_555 1_555 yes
C18 CE2 CE1 C22 -15.3(1) 1_555 1_555 1_555 1_555 yes
C18 CE2 CE1 C35 -120.3(7) 1_555 1_555 1_555 1_555 yes
C18 CE2 CE1 C101 153.11(10) 1_555 1_555 1_555 1_555 yes
C18 CE2 CE1 C102 -26.88(7) 1_555 1_555 1_555 1_555 yes
C18 CE2 C1 C101 84.1(4) 1_555 1_555 1_555 1_555 yes
C18 CE2 C2 C101 -71.9(6) 1_555 1_555 1_555 1_555 yes
C18 CE2 C3 C101 -131.8(2) 1_555 1_555 1_555 1_555 yes
C18 CE2 C21 C20 65.5(2) 1_555 1_555 1_555 1_555 yes
C18 CE2 C21 C22 -36.4(2) 1_555 1_555 1_555 1_555 yes
C18 CE2 C21 C31 -146.9(2) 1_555 1_555 1_555 1_555 yes
C18 CE2 C21 C102 17.4(1) 1_555 1_555 1_555 1_555 yes
C18 CE2 C22 C21 110.4(3) 1_555 1_555 1_555 1_555 yes
C18 CE2 C22 C102 55.8(2) 1_555 1_555 1_555 1_555 yes
C18 CE2 C102 C19 68.5(2) 1_555 1_555 1_555 1_555 yes
C18 CE2 C102 C20 147.9(2) 1_555 1_555 1_555 1_555 yes
C18 CE2 C102 C21 -147.6(2) 1_555 1_555 1_555 1_555 yes
C18 CE2 C102 C22 -69.2(2) 1_555 1_555 1_555 1_555 yes
C18 C19 CE1 C20 114.7(3) 1_555 1_555 1_555 1_555 yes
C18 C19 CE1 C21 78.1(2) 1_555 1_555 1_555 1_555 yes
C18 C19 CE1 C22 38.3(2) 1_555 1_555 1_555 1_555 yes
C18 C19 CE1 C35 -150.3(2) 1_555 1_555 1_555 1_555 yes
C18 C19 CE1 C101 9.0(5) 1_555 1_555 1_555 1_555 yes
C18 C19 CE1 C102 58.7(2) 1_555 1_555 1_555 1_555 yes
C18 C19 C20 C21 -2.6(4) 1_555 1_555 1_555 1_555 yes
C18 C19 C20 C27 169.3(3) 1_555 1_555 1_555 1_555 yes
C18 C19 C20 C102 -1.5(2) 1_555 1_555 1_555 1_555 yes
C18 C19 C102 C20 178.3(2) 1_555 1_555 1_555 1_555 yes
C18 C19 C102 C21 -179.6(3) 1_555 1_555 1_555 1_555 yes
C18 C19 C102 C22 -2.1(4) 1_555 1_555 1_555 1_555 yes
C18 C22 CE1 C19 -38.5(2) 1_555 1_555 1_555 1_555 yes
C18 C22 CE1 C20 -78.2(2) 1_555 1_555 1_555 1_555 yes
C18 C22 CE1 C21 -115.3(3) 1_555 1_555 1_555 1_555 yes
C18 C22 CE1 C35 -50.1(2) 1_555 1_555 1_555 1_555 yes
C18 C22 CE1 C101 134.8(2) 1_555 1_555 1_555 1_555 yes
C18 C22 CE1 C102 -59.0(2) 1_555 1_555 1_555 1_555 yes
C18 C22 CE2 C21 -110.4(3) 1_555 1_555 1_555 1_555 yes
C18 C22 CE2 C101 62.7(9) 1_555 1_555 1_555 1_555 yes
C18 C22 CE2 C102 -55.8(2) 1_555 1_555 1_555 1_555 yes
C18 C22 C21 C20 0.1(4) 1_555 1_555 1_555 1_555 yes
C18 C22 C21 C31 -166.0(3) 1_555 1_555 1_555 1_555 yes
C18 C22 C21 C102 0.5(2) 1_555 1_555 1_555 1_555 yes
C18 C22 C102 C19 2.1(4) 1_555 1_555 1_555 1_555 yes
C18 C22 C102 C20 -178.6(3) 1_555 1_555 1_555 1_555 yes
C18 C22 C102 C21 -179.4(2) 1_555 1_555 1_555 1_555 yes
C18 C102 CE1 C19 -71.5(2) 1_555 1_555 1_555 1_555 yes
C18 C102 CE1 C20 -144.1(2) 1_555 1_555 1_555 1_555 yes
C18 C102 CE1 C21 143.9(2) 1_555 1_555 1_555 1_555 yes
C18 C102 CE1 C22 71.0(2) 1_555 1_555 1_555 1_555 yes
C18 C102 CE1 C35 -102.1(2) 1_555 1_555 1_555 1_555 yes
C18 C102 CE1 C101 92.5(1) 1_555 1_555 1_555 1_555 yes
C18 C102 CE2 C21 147.6(2) 1_555 1_555 1_555 1_555 yes
C18 C102 CE2 C22 69.2(2) 1_555 1_555 1_555 1_555 yes
C18 C102 CE2 C101 -86.3(4) 1_555 1_555 1_555 1_555 yes
C18 C102 C19 C20 -178.3(2) 1_555 1_555 1_555 1_555 yes
C18 C102 C20 C19 2.7(4) 1_555 1_555 1_555 1_555 yes
C18 C102 C20 C21 -178.6(3) 1_555 1_555 1_555 1_555 yes
C18 C102 C20 C27 -47(1) 1_555 1_555 1_555 1_555 yes
C18 C102 C21 C20 178.6(3) 1_555 1_555 1_555 1_555 yes
C18 C102 C21 C22 -0.9(4) 1_555 1_555 1_555 1_555 yes
C18 C102 C21 C31 47(1) 1_555 1_555 1_555 1_555 yes
C18 C102 C22 C21 179.4(2) 1_555 1_555 1_555 1_555 yes
C19 CE1 CE2 C21 29.4(1) 1_555 1_555 1_555 1_555 yes
C19 CE1 CE2 C22 -4.9(2) 1_555 1_555 1_555 1_555 yes
C19 CE1 CE2 C101 -173.30(7) 1_555 1_555 1_555 1_555 yes
C19 CE1 CE2 C102 6.70(9) 1_555 1_555 1_555 1_555 yes
C19 CE1 O1 C35 -99.4(2) 1_555 1_555 1_555 1_555 yes
C19 CE1 O1 C36 33.9(7) 1_555 1_555 1_555 1_555 yes
C19 CE1 C1 C101 -153.4(2) 1_555 1_555 1_555 1_555 yes
C19 CE1 C2 C101 -162.9(1) 1_555 1_555 1_555 1_555 yes
C19 CE1 C3 C101 173.5(1) 1_555 1_555 1_555 1_555 yes
C19 CE1 C4 C101 154.3(2) 1_555 1_555 1_555 1_555 yes
C19 CE1 C5 C101 167.2(3) 1_555 1_555 1_555 1_555 yes
C19 CE1 C18 C22 110.5(3) 1_555 1_555 1_555 1_555 yes
C19 CE1 C18 C23 -125.3(3) 1_555 1_555 1_555 1_555 yes
C19 CE1 C18 C102 55.2(2) 1_555 1_555 1_555 1_555 yes
C19 CE1 C20 C21 -113.5(3) 1_555 1_555 1_555 1_555 yes
C19 CE1 C20 C27 115.0(3) 1_555 1_555 1_555 1_555 yes
C19 CE1 C20 C102 -56.6(2) 1_555 1_555 1_555 1_555 yes
C19 CE1 C21 C20 36.9(2) 1_555 1_555 1_555 1_555 yes
C19 CE1 C21 C22 -75.5(2) 1_555 1_555 1_555 1_555 yes
C19 CE1 C21 C31 174.8(3) 1_555 1_555 1_555 1_555 yes
C19 CE1 C21 C102 -19.4(1) 1_555 1_555 1_555 1_555 yes
C19 CE1 C22 C21 76.8(2) 1_555 1_555 1_555 1_555 yes
C19 CE1 C22 C102 20.5(1) 1_555 1_555 1_555 1_555 yes
C19 CE1 C102 C20 72.6(2) 1_555 1_555 1_555 1_555 yes
C19 CE1 C102 C21 144.6(2) 1_555 1_555 1_555 1_555 yes
C19 CE1 C102 C22 -142.5(2) 1_555 1_555 1_555 1_555 yes
C19 C18 CE1 C20 -36.0(2) 1_555 1_555 1_555 1_555 yes
C19 C18 CE1 C21 -74.6(2) 1_555 1_555 1_555 1_555 yes
C19 C18 CE1 C22 -110.5(3) 1_555 1_555 1_555 1_555 yes
C19 C18 CE1 C35 32.1(2) 1_555 1_555 1_555 1_555 yes
C19 C18 CE1 C101 -177.3(1) 1_555 1_555 1_555 1_555 yes
C19 C18 CE1 C102 -55.2(2) 1_555 1_555 1_555 1_555 yes
C19 C18 CE2 C21 -63.5(2) 1_555 1_555 1_555 1_555 yes
C19 C18 CE2 C22 -106.0(3) 1_555 1_555 1_555 1_555 yes
C19 C18 CE2 C101 91.0(3) 1_555 1_555 1_555 1_555 yes
C19 C18 CE2 C102 -44.8(2) 1_555 1_555 1_555 1_555 yes
C19 C18 C22 C21 -1.6(4) 1_555 1_555 1_555 1_555 yes
C19 C18 C22 C102 -1.1(2) 1_555 1_555 1_555 1_555 yes
C19 C18 C23 C24 -86.8(4) 1_555 1_555 1_555 1_555 yes
C19 C18 C23 C25 154.0(3) 1_555 1_555 1_555 1_555 yes
C19 C18 C23 C26 33.1(5) 1_555 1_555 1_555 1_555 yes
C19 C18 C102 C20 -2.7(4) 1_555 1_555 1_555 1_555 yes
C19 C18 C102 C21 179.6(3) 1_555 1_555 1_555 1_555 yes
C19 C18 C102 C22 178.6(3) 1_555 1_555 1_555 1_555 yes
C19 C20 CE1 C21 113.5(3) 1_555 1_555 1_555 1_555 yes
C19 C20 CE1 C22 75.9(2) 1_555 1_555 1_555 1_555 yes
C19 C20 CE1 C35 -83.9(2) 1_555 1_555 1_555 1_555 yes
C19 C20 CE1 C101 155.7(1) 1_555 1_555 1_555 1_555 yes
C19 C20 CE1 C102 56.6(2) 1_555 1_555 1_555 1_555 yes
C19 C20 C21 C22 1.4(4) 1_555 1_555 1_555 1_555 yes
C19 C20 C21 C31 163.7(3) 1_555 1_555 1_555 1_555 yes
C19 C20 C21 C102 1.1(2) 1_555 1_555 1_555 1_555 yes
C19 C20 C27 C28 124.2(3) 1_555 1_555 1_555 1_555 yes
C19 C20 C27 C29 -112.1(4) 1_555 1_555 1_555 1_555 yes
C19 C20 C27 C30 3.8(4) 1_555 1_555 1_555 1_555 yes
C19 C20 C102 C21 -178.7(2) 1_555 1_555 1_555 1_555 yes
C19 C20 C102 C22 -179.5(4) 1_555 1_555 1_555 1_555 yes
C19 C102 CE1 C20 -72.6(2) 1_555 1_555 1_555 1_555 yes
C19 C102 CE1 C21 -144.6(2) 1_555 1_555 1_555 1_555 yes
C19 C102 CE1 C22 142.5(2) 1_555 1_555 1_555 1_555 yes
C19 C102 CE1 C35 -30.6(2) 1_555 1_555 1_555 1_555 yes
C19 C102 CE1 C101 164.0(2) 1_555 1_555 1_555 1_555 yes
C19 C102 CE2 C21 -143.9(2) 1_555 1_555 1_555 1_555 yes
C19 C102 CE2 C22 137.6(2) 1_555 1_555 1_555 1_555 yes
C19 C102 CE2 C101 -17.9(4) 1_555 1_555 1_555 1_555 yes
C19 C102 C18 C22 -178.6(3) 1_555 1_555 1_555 1_555 yes
C19 C102 C18 C23 172(38) 1_555 1_555 1_555 1_555 yes
C19 C102 C20 C21 178.7(2) 1_555 1_555 1_555 1_555 yes
C19 C102 C20 C27 -50(1) 1_555 1_555 1_555 1_555 yes
C19 C102 C21 C20 -2.1(4) 1_555 1_555 1_555 1_555 yes
C19 C102 C21 C22 178.4(4) 1_555 1_555 1_555 1_555 yes
C19 C102 C21 C31 -132(1) 1_555 1_555 1_555 1_555 yes
C19 C102 C22 C21 -178.4(3) 1_555 1_555 1_555 1_555 yes
C20 CE1 CE2 C21 2.3(1) 1_555 1_555 1_555 1_555 yes
C20 CE1 CE2 C22 -32.1(2) 1_555 1_555 1_555 1_555 yes
C20 CE1 CE2 C101 159.57(7) 1_555 1_555 1_555 1_555 yes
C20 CE1 CE2 C102 -20.43(7) 1_555 1_555 1_555 1_555 yes
C20 CE1 O1 C35 -77.4(2) 1_555 1_555 1_555 1_555 yes
C20 CE1 O1 C36 56.0(7) 1_555 1_555 1_555 1_555 yes
C20 CE1 C1 C101 -156.9(1) 1_555 1_555 1_555 1_555 yes
C20 CE1 C2 C101 162.0(1) 1_555 1_555 1_555 1_555 yes
C20 CE1 C3 C101 121.0(2) 1_555 1_555 1_555 1_555 yes
C20 CE1 C4 C101 39(1) 1_555 1_555 1_555 1_555 yes
C20 CE1 C5 C101 -116.8(2) 1_555 1_555 1_555 1_555 yes
C20 CE1 C18 C22 74.5(2) 1_555 1_555 1_555 1_555 yes
C20 CE1 C18 C23 -161.2(3) 1_555 1_555 1_555 1_555 yes
C20 CE1 C18 C102 19.2(1) 1_555 1_555 1_555 1_555 yes
C20 CE1 C19 C102 56.0(2) 1_555 1_555 1_555 1_555 yes
C20 CE1 C21 C22 -112.4(3) 1_555 1_555 1_555 1_555 yes
C20 CE1 C21 C31 137.9(3) 1_555 1_555 1_555 1_555 yes
C20 CE1 C21 C102 -56.3(2) 1_555 1_555 1_555 1_555 yes
C20 CE1 C22 C21 37.1(2) 1_555 1_555 1_555 1_555 yes
C20 CE1 C22 C102 -19.2(1) 1_555 1_555 1_555 1_555 yes
C20 CE1 C102 C21 72.0(2) 1_555 1_555 1_555 1_555 yes
C20 CE1 C102 C22 144.9(2) 1_555 1_555 1_555 1_555 yes
C20 C19 CE1 C21 -36.6(2) 1_555 1_555 1_555 1_555 yes
C20 C19 CE1 C22 -76.5(2) 1_555 1_555 1_555 1_555 yes
C20 C19 CE1 C35 95.0(2) 1_555 1_555 1_555 1_555 yes
C20 C19 CE1 C101 -105.8(3) 1_555 1_555 1_555 1_555 yes
C20 C19 CE1 C102 -56.0(2) 1_555 1_555 1_555 1_555 yes
C20 C19 C18 C22 2.6(4) 1_555 1_555 1_555 1_555 yes
C20 C19 C18 C23 -178.5(3) 1_555 1_555 1_555 1_555 yes
C20 C19 C18 C102 1.5(2) 1_555 1_555 1_555 1_555 yes
C20 C19 C102 C21 2.1(4) 1_555 1_555 1_555 1_555 yes
C20 C19 C102 C22 179.5(3) 1_555 1_555 1_555 1_555 yes
C20 C21 CE1 C22 112.4(3) 1_555 1_555 1_555 1_555 yes
C20 C21 CE1 C35 -19.4(2) 1_555 1_555 1_555 1_555 yes
C20 C21 CE1 C101 -156.7(1) 1_555 1_555 1_555 1_555 yes
C20 C21 CE1 C102 56.3(2) 1_555 1_555 1_555 1_555 yes
C20 C21 CE2 C22 101.9(3) 1_555 1_555 1_555 1_555 yes
C20 C21 CE2 C101 -74.7(4) 1_555 1_555 1_555 1_555 yes
C20 C21 CE2 C102 48.1(2) 1_555 1_555 1_555 1_555 yes
C20 C21 C22 C102 -0.4(2) 1_555 1_555 1_555 1_555 yes
C20 C21 C31 C32 158.1(4) 1_555 1_555 1_555 1_555 yes
C20 C21 C31 C33 37.5(6) 1_555 1_555 1_555 1_555 yes
C20 C21 C31 C34 -85.2(4) 1_555 1_555 1_555 1_555 yes
C20 C21 C102 C22 179.5(2) 1_555 1_555 1_555 1_555 yes
C20 C102 CE1 C21 -72.0(2) 1_555 1_555 1_555 1_555 yes
C20 C102 CE1 C22 -144.9(2) 1_555 1_555 1_555 1_555 yes
C20 C102 CE1 C35 42.0(2) 1_555 1_555 1_555 1_555 yes
C20 C102 CE1 C101 -123.4(1) 1_555 1_555 1_555 1_555 yes
C20 C102 CE2 C21 -64.4(2) 1_555 1_555 1_555 1_555 yes
C20 C102 CE2 C22 -142.9(2) 1_555 1_555 1_555 1_555 yes
C20 C102 CE2 C101 61.6(4) 1_555 1_555 1_555 1_555 yes
C20 C102 C18 C22 178.6(3) 1_555 1_555 1_555 1_555 yes
C20 C102 C18 C23 170(38) 1_555 1_555 1_555 1_555 yes
C20 C102 C21 C22 -179.5(2) 1_555 1_555 1_555 1_555 yes
C20 C102 C21 C31 -130(1) 1_555 1_555 1_555 1_555 yes
C20 C102 C22 C21 0.8(4) 1_555 1_555 1_555 1_555 yes
C21 CE1 CE2 C22 -34.3(1) 1_555 1_555 1_555 1_555 yes
C21 CE1 CE2 C101 157.3(1) 1_555 1_555 1_555 1_555 yes
C21 CE1 CE2 C102 -22.73(8) 1_555 1_555 1_555 1_555 yes
C21 CE1 O1 C35 -86.9(2) 1_555 1_555 1_555 1_555 yes
C21 CE1 O1 C36 46.4(7) 1_555 1_555 1_555 1_555 yes
C21 CE1 C1 C101 -128.9(1) 1_555 1_555 1_555 1_555 yes
C21 CE1 C2 C101 174.4(1) 1_555 1_555 1_555 1_555 yes
C21 CE1 C3 C101 116.2(1) 1_555 1_555 1_555 1_555 yes
C21 CE1 C4 C101 45.6(2) 1_555 1_555 1_555 1_555 yes
C21 CE1 C5 C101 -65.3(2) 1_555 1_555 1_555 1_555 yes
C21 CE1 C18 C22 35.9(2) 1_555 1_555 1_555 1_555 yes
C21 CE1 C18 C23 160.1(3) 1_555 1_555 1_555 1_555 yes
C21 CE1 C18 C102 -19.4(1) 1_555 1_555 1_555 1_555 yes
C21 CE1 C19 C102 19.4(1) 1_555 1_555 1_555 1_555 yes
C21 CE1 C20 C27 -131.6(3) 1_555 1_555 1_555 1_555 yes
C21 CE1 C20 C102 56.9(2) 1_555 1_555 1_555 1_555 yes
C21 CE1 C22 C102 -56.3(2) 1_555 1_555 1_555 1_555 yes
C21 CE1 C102 C22 72.9(2) 1_555 1_555 1_555 1_555 yes
C21 CE2 CE1 C22 34.3(1) 1_555 1_555 1_555 1_555 yes
C21 CE2 CE1 C35 -70.7(7) 1_555 1_555 1_555 1_555 yes
C21 CE2 CE1 C101 -157.3(1) 1_555 1_555 1_555 1_555 yes
C21 CE2 CE1 C102 22.73(8) 1_555 1_555 1_555 1_555 yes
C21 CE2 C1 C101 171.6(2) 1_555 1_555 1_555 1_555 yes
C21 CE2 C2 C101 138.6(3) 1_555 1_555 1_555 1_555 yes
C21 CE2 C3 C101 127(1) 1_555 1_555 1_555 1_555 yes
C21 CE2 C18 C22 42.5(2) 1_555 1_555 1_555 1_555 yes
C21 CE2 C18 C23 160.8(3) 1_555 1_555 1_555 1_555 yes
C21 CE2 C18 C102 -18.7(1) 1_555 1_555 1_555 1_555 yes
C21 CE2 C22 C102 -54.7(2) 1_555 1_555 1_555 1_555 yes
C21 CE2 C102 C22 78.5(2) 1_555 1_555 1_555 1_555 yes
C21 C20 CE1 C22 -37.6(2) 1_555 1_555 1_555 1_555 yes
C21 C20 CE1 C35 162.7(2) 1_555 1_555 1_555 1_555 yes
C21 C20 CE1 C101 42.2(2) 1_555 1_555 1_555 1_555 yes
C21 C20 CE1 C102 -56.9(2) 1_555 1_555 1_555 1_555 yes
C21 C20 C19 C102 -1.1(2) 1_555 1_555 1_555 1_555 yes
C21 C20 C27 C28 -66.3(5) 1_555 1_555 1_555 1_555 yes
C21 C20 C27 C29 57.3(5) 1_555 1_555 1_555 1_555 yes
C21 C20 C27 C30 173.3(3) 1_555 1_555 1_555 1_555 yes
C21 C20 C102 C22 -0.8(4) 1_555 1_555 1_555 1_555 yes
C21 C22 CE1 C35 65.2(2) 1_555 1_555 1_555 1_555 yes
C21 C22 CE1 C101 -109.9(2) 1_555 1_555 1_555 1_555 yes
C21 C22 CE1 C102 56.3(2) 1_555 1_555 1_555 1_555 yes
C21 C22 CE2 C101 173.1(8) 1_555 1_555 1_555 1_555 yes
C21 C22 CE2 C102 54.7(2) 1_555 1_555 1_555 1_555 yes
C21 C22 C18 C23 179.4(3) 1_555 1_555 1_555 1_555 yes
C21 C22 C18 C102 -0.5(2) 1_555 1_555 1_555 1_555 yes
C21 C102 CE1 C22 -72.9(2) 1_555 1_555 1_555 1_555 yes
C21 C102 CE1 C35 114.0(2) 1_555 1_555 1_555 1_555 yes
C21 C102 CE1 C101 -51.4(1) 1_555 1_555 1_555 1_555 yes
C21 C102 CE2 C22 -78.5(2) 1_555 1_555 1_555 1_555 yes
C21 C102 CE2 C101 126.0(4) 1_555 1_555 1_555 1_555 yes
C21 C102 C18 C22 0.9(4) 1_555 1_555 1_555 1_555 yes
C21 C102 C18 C23 -7(38) 1_555 1_555 1_555 1_555 yes
C21 C102 C20 C27 130(1) 1_555 1_555 1_555 1_555 yes
C22 CE1 CE2 C101 -168.4(2) 1_555 1_555 1_555 1_555 yes
C22 CE1 CE2 C102 11.6(1) 1_555 1_555 1_555 1_555 yes
C22 CE1 O1 C35 -121.2(2) 1_555 1_555 1_555 1_555 yes
C22 CE1 O1 C36 12.2(7) 1_555 1_555 1_555 1_555 yes
C22 CE1 C1 C101 -97.7(2) 1_555 1_555 1_555 1_555 yes
C22 CE1 C2 C101 -156.2(1) 1_555 1_555 1_555 1_555 yes
C22 CE1 C3 C101 142.4(1) 1_555 1_555 1_555 1_555 yes
C22 CE1 C4 C101 81.8(2) 1_555 1_555 1_555 1_555 yes
C22 CE1 C5 C101 -14.3(3) 1_555 1_555 1_555 1_555 yes
C22 CE1 C18 C23 124.2(3) 1_555 1_555 1_555 1_555 yes
C22 CE1 C18 C102 -55.3(2) 1_555 1_555 1_555 1_555 yes
C22 CE1 C19 C102 -20.5(1) 1_555 1_555 1_555 1_555 yes
C22 CE1 C20 C27 -169.2(3) 1_555 1_555 1_555 1_555 yes
C22 CE1 C20 C102 19.3(1) 1_555 1_555 1_555 1_555 yes
C22 CE1 C21 C31 -109.7(3) 1_555 1_555 1_555 1_555 yes
C22 CE1 C21 C102 56.1(2) 1_555 1_555 1_555 1_555 yes
C22 CE2 CE1 C35 -105.1(7) 1_555 1_555 1_555 1_555 yes
C22 CE2 CE1 C101 168.4(2) 1_555 1_555 1_555 1_555 yes
C22 CE2 CE1 C102 -11.6(1) 1_555 1_555 1_555 1_555 yes
C22 CE2 C1 C101 -175.3(7) 1_555 1_555 1_555 1_555 yes
C22 CE2 C2 C101 -155.4(4) 1_555 1_555 1_555 1_555 yes
C22 CE2 C3 C101 -171.9(3) 1_555 1_555 1_555 1_555 yes
C22 CE2 C18 C23 118.4(3) 1_555 1_555 1_555 1_555 yes
C22 CE2 C18 C102 -61.2(2) 1_555 1_555 1_555 1_555 yes
C22 CE2 C21 C31 -110.5(3) 1_555 1_555 1_555 1_555 yes
C22 CE2 C21 C102 53.8(2) 1_555 1_555 1_555 1_555 yes
C22 C18 CE1 C35 142.6(2) 1_555 1_555 1_555 1_555 yes
C22 C18 CE1 C101 -66.8(2) 1_555 1_555 1_555 1_555 yes
C22 C18 CE1 C102 55.3(2) 1_555 1_555 1_555 1_555 yes
C22 C18 CE2 C101 -163.0(3) 1_555 1_555 1_555 1_555 yes
C22 C18 CE2 C102 61.2(2) 1_555 1_555 1_555 1_555 yes
C22 C18 C19 C102 1.1(2) 1_555 1_555 1_555 1_555 yes
C22 C18 C23 C24 91.9(4) 1_555 1_555 1_555 1_555 yes
C22 C18 C23 C25 -27.3(4) 1_555 1_555 1_555 1_555 yes
C22 C18 C23 C26 -148.2(3) 1_555 1_555 1_555 1_555 yes
C22 C21 CE1 C35 -131.8(2) 1_555 1_555 1_555 1_555 yes
C22 C21 CE1 C101 90.9(2) 1_555 1_555 1_555 1_555 yes
C22 C21 CE1 C102 -56.1(2) 1_555 1_555 1_555 1_555 yes
C22 C21 CE2 C101 -176.6(4) 1_555 1_555 1_555 1_555 yes
C22 C21 CE2 C102 -53.8(2) 1_555 1_555 1_555 1_555 yes
C22 C21 C20 C27 -169.2(3) 1_555 1_555 1_555 1_555 yes
C22 C21 C20 C102 0.4(2) 1_555 1_555 1_555 1_555 yes
C22 C21 C31 C32 -41.1(4) 1_555 1_555 1_555 1_555 yes
C22 C21 C31 C33 -161.7(3) 1_555 1_555 1_555 1_555 yes
C22 C21 C31 C34 75.6(4) 1_555 1_555 1_555 1_555 yes
C22 C102 CE1 C35 -173.1(2) 1_555 1_555 1_555 1_555 yes
C22 C102 CE1 C101 21.4(2) 1_555 1_555 1_555 1_555 yes
C22 C102 CE2 C101 -155.5(4) 1_555 1_555 1_555 1_555 yes
C22 C102 C18 C23 -8(38) 1_555 1_555 1_555 1_555 yes
C22 C102 C20 C27 129(1) 1_555 1_555 1_555 1_555 yes
C22 C102 C21 C31 48(1) 1_555 1_555 1_555 1_555 yes
C23 C18 CE1 C35 -93.1(2) 1_555 1_555 1_555 1_555 yes
C23 C18 CE1 C101 57.5(2) 1_555 1_555 1_555 1_555 yes
C23 C18 CE1 C102 179.6(3) 1_555 1_555 1_555 1_555 yes
C23 C18 CE2 C101 -44.6(3) 1_555 1_555 1_555 1_555 yes
C23 C18 CE2 C102 179.6(3) 1_555 1_555 1_555 1_555 yes
C23 C18 C19 C102 -179.9(3) 1_555 1_555 1_555 1_555 yes
C23 C18 C22 C102 179.9(3) 1_555 1_555 1_555 1_555 yes
C24 C23 C18 C102 100(38) 1_555 1_555 1_555 1_555 yes
C25 C23 C18 C102 -18(38) 1_555 1_555 1_555 1_555 yes
C26 C23 C18 C102 -139(38) 1_555 1_555 1_555 1_555 yes
C27 C20 CE1 C35 31.1(3) 1_555 1_555 1_555 1_555 yes
C27 C20 CE1 C101 -89.3(3) 1_555 1_555 1_555 1_555 yes
C27 C20 CE1 C102 171.5(4) 1_555 1_555 1_555 1_555 yes
C27 C20 C19 C102 170.8(3) 1_555 1_555 1_555 1_555 yes
C27 C20 C21 C31 -6.9(6) 1_555 1_555 1_555 1_555 yes
C27 C20 C21 C102 -169.5(4) 1_555 1_555 1_555 1_555 yes
C28 C27 C20 C102 169(1) 1_555 1_555 1_555 1_555 yes
C29 C27 C20 C102 -66(1) 1_555 1_555 1_555 1_555 yes
C30 C27 C20 C102 49(1) 1_555 1_555 1_555 1_555 yes
C31 C21 CE1 C35 118.4(3) 1_555 1_555 1_555 1_555 yes
C31 C21 CE1 C101 -18.8(3) 1_555 1_555 1_555 1_555 yes
C31 C21 CE1 C102 -165.8(4) 1_555 1_555 1_555 1_555 yes
C31 C21 CE2 C101 72.9(5) 1_555 1_555 1_555 1_555 yes
C31 C21 CE2 C102 -164.4(3) 1_555 1_555 1_555 1_555 yes
C31 C21 C20 C102 162.6(4) 1_555 1_555 1_555 1_555 yes
C31 C21 C22 C102 -166.5(3) 1_555 1_555 1_555 1_555 yes
C32 C31 C21 C102 -82(1) 1_555 1_555 1_555 1_555 yes
C33 C31 C21 C102 156.7(10) 1_555 1_555 1_555 1_555 yes
C34 C31 C21 C102 34(1) 1_555 1_555 1_555 1_555 yes
C35 CE1 CE2 C101 86.5(7) 1_555 1_555 1_555 1_555 yes
C35 CE1 CE2 C102 -93.5(7) 1_555 1_555 1_555 1_555 yes
C35 CE1 O1 C36 133.3(8) 1_555 1_555 1_555 1_555 yes
C35 CE1 C1 C101 108.1(2) 1_555 1_555 1_555 1_555 yes
C35 CE1 C2 C101 38.7(2) 1_555 1_555 1_555 1_555 yes
C35 CE1 C3 C101 -48.7(2) 1_555 1_555 1_555 1_555 yes
C35 CE1 C4 C101 -116.4(2) 1_555 1_555 1_555 1_555 yes
C35 CE1 C5 C101 174.7(2) 1_555 1_555 1_555 1_555 yes
C35 CE1 C18 C102 87.3(2) 1_555 1_555 1_555 1_555 yes
C35 CE1 C19 C102 151.0(2) 1_555 1_555 1_555 1_555 yes
C35 CE1 C20 C102 -140.4(2) 1_555 1_555 1_555 1_555 yes
C35 CE1 C21 C102 -75.7(2) 1_555 1_555 1_555 1_555 yes
C35 CE1 C22 C102 8.9(2) 1_555 1_555 1_555 1_555 yes
C35 O1 CE1 C101 90.4(2) 1_555 1_555 1_555 1_555 yes
C35 O1 CE1 C102 -101.7(2) 1_555 1_555 1_555 1_555 yes
C36 O1 CE1 C101 -136.2(7) 1_555 1_555 1_555 1_555 yes
C36 O1 CE1 C102 31.6(7) 1_555 1_555 1_555 1_555 yes
C101 CE1 CE2 C102 180.00(8) 1_555 1_555 1_555 1_555 yes
C101 CE1 C18 C102 -122.1(1) 1_555 1_555 1_555 1_555 yes
C101 CE1 C19 C102 -49.8(4) 1_555 1_555 1_555 1_555 yes
C101 CE1 C20 C102 99.1(2) 1_555 1_555 1_555 1_555 yes
C101 CE1 C21 C102 147.02(10) 1_555 1_555 1_555 1_555 yes
C101 CE1 C22 C102 -166.15(10) 1_555 1_555 1_555 1_555 yes
C101 CE2 CE1 C102 -180.00(8) 1_555 1_555 1_555 1_555 yes
C101 CE2 C18 C102 135.8(2) 1_555 1_555 1_555 1_555 yes
C101 CE2 C21 C102 -122.8(4) 1_555 1_555 1_555 1_555 yes
C101 CE2 C22 C102 118.4(9) 1_555 1_555 1_555 1_555 yes
C101 C1 CE1 C102 -124.2(1) 1_555 1_555 1_555 1_555 yes
C101 C1 CE2 C102 134.1(3) 1_555 1_555 1_555 1_555 yes
C101 C2 CE1 C102 -168.55(9) 1_555 1_555 1_555 1_555 yes
C101 C2 CE2 C102 118(1) 1_555 1_555 1_555 1_555 yes
C101 C3 CE1 C102 144.5(1) 1_555 1_555 1_555 1_555 yes
C101 C3 CE2 C102 -122.7(4) 1_555 1_555 1_555 1_555 yes
C101 C4 CE1 C102 97.2(2) 1_555 1_555 1_555 1_555 yes
C101 C5 CE1 C102 -57.9(4) 1_555 1_555 1_555 1_555 yes
